data_4122632
loop_
_publ_author_name
'Rittle, Jonathan'
'McCrory, Charles C. L.'
'Peters, Jonas C.'

_publ_section_title
;
 A 10(6)-Fold Enhancement in N2-Binding Affinity of an Fe2(\m-H)2 Core
 upon Reduction to a Mixed-Valence Fe(II)Fe(I) State.
;
_journal_issue 39
_journal_name_full 'Journal of the American Chemical Society'
_journal_page_first 13853
_journal_page_last 13862
_journal_paper_doi 10.1021/ja507217v
_journal_volume 136
_journal_year 2014
_chemical_formula_moiety 'C48 H74 Fe2 N4 O P4 Si2, 2(C8 H16 Na0.5 O4), 1.5(C4 H10 O)'
_chemical_formula_sum 'C70 H120.99 Fe2 N4 Na O10.5 P4 Si2'
_chemical_formula_weight 1501.40
_chemical_name_systematic
;
 ?
;
_space_group_crystal_system triclinic
_space_group_IT_number 2
_space_group_name_Hall '-P 1'
_space_group_name_H-M_alt 'P -1'
_symmetry_space_group_name_Hall '-P 1'
_symmetry_space_group_name_H-M 'P -1'
_atom_sites_solution_hydrogens mixed
_atom_sites_solution_primary direct
_audit_creation_date 2014-05-28
_audit_creation_method
;
Olex2 1.2
(compiled 2014.03.20 svn.r2914 for OlexSys, GUI svn.r4816),
 SHELXL-2014,
 and manual edit
;
_cell_angle_alpha 94.695(2)
_cell_angle_beta 90.478(2)
_cell_angle_gamma 119.603(2)
_cell_formula_units_Z 2
_cell_length_a 14.5593(10)
_cell_length_b 14.5601(10)
_cell_length_c 21.2237(14)
_cell_measurement_temperature 100
_cell_volume 3892.5(5)
_computing_cell_refinement 'SAINT V8.34A (Bruker-AXS, 2007)'
_computing_data_collection 'APEX2 2014.1-1 (Bruker-AXS, 2007)'
_computing_data_reduction 'SAINT V8.34A (Bruker-AXS, 2007)'
_computing_molecular_graphics 'DIAMOND 3 (Crystal Impact, 1999)'
_computing_publication_material 'Olex2 (Dolomanov et al., 2009)'
_computing_structure_refinement 'SHELXL-2014/2 (Sheldrick, 2014)'
_computing_structure_solution 'XT-2014/1 (Sheldrick, 2012)'
_diffrn_ambient_temperature 100
_diffrn_detector_area_resol_mean 8.33
_diffrn_measured_fraction_theta_full 1.000
_diffrn_measured_fraction_theta_max 0.929
_diffrn_radiation_type MoK\a
_diffrn_radiation_wavelength 0.71073
_diffrn_reflns_av_R_equivalents 0.0472
_diffrn_reflns_av_unetI/netI 0.0424
_diffrn_reflns_Laue_measured_fraction_full 1.000
_diffrn_reflns_Laue_measured_fraction_max 0.929
_diffrn_reflns_limit_h_max 21
_diffrn_reflns_limit_h_min -21
_diffrn_reflns_limit_k_max 21
_diffrn_reflns_limit_k_min -21
_diffrn_reflns_limit_l_max 30
_diffrn_reflns_limit_l_min -30
_diffrn_reflns_number 144423
_diffrn_reflns_point_group_measured_fraction_full 1.000
_diffrn_reflns_point_group_measured_fraction_max 0.929
_diffrn_reflns_theta_full 25.000
_diffrn_reflns_theta_max 31.065
_diffrn_reflns_theta_min 1.616
_diffrn_source_current 30
_diffrn_source_power 1.5
_diffrn_source_target Mo
_diffrn_source_voltage 50
_exptl_absorpt_coefficient_mu 0.548
_exptl_absorpt_correction_T_max 0.7462
_exptl_absorpt_correction_T_min 0.7003
_exptl_absorpt_correction_type multi-scan
_exptl_absorpt_process_details
;
SADABS-2012/1 (Bruker,2012) was used for absorption correction.
;
_exptl_crystal_density_diffrn 1.281
_exptl_crystal_F_000 1608
_exptl_crystal_size_max 0.25
_exptl_crystal_size_mid 0.24
_exptl_crystal_size_min 0.21
_refine_diff_density_max 1.416
_refine_diff_density_min -1.017
_refine_diff_density_rms 0.070
_refine_ls_extinction_method none
_refine_ls_goodness_of_fit_ref 1.029
_refine_ls_hydrogen_treatment mixed
_refine_ls_matrix_type full
_refine_ls_number_parameters 1195
_refine_ls_number_reflns 23165
_refine_ls_number_restraints 103
_refine_ls_restrained_S_all 1.052
_refine_ls_R_factor_all 0.0813
_refine_ls_R_factor_gt 0.0487
_refine_ls_shift/su_max 0.001
_refine_ls_shift/su_mean 0.000
_refine_ls_structure_factor_coef Fsqd
_refine_ls_weighting_details 'w=1/[\s^2^(Fo^2^)+(0.0528P)^2^+3.3097P] where P=(Fo^2^+2Fc^2^)/3'
_refine_ls_weighting_scheme calc
_refine_ls_wR_factor_gt 0.1117
_refine_ls_wR_factor_ref 0.1279
_reflns_Friedel_coverage 0.000
_reflns_number_gt 16445
_reflns_number_total 23165
_reflns_threshold_expression 'I > 2\s(I)'
_cod_data_source_file ja507217v_si_003.cif
_cod_data_source_block a14074
_cod_depositor_comments 'Adding full bibliography for 4122631--4122632.cif.'
_cod_original_formula_sum 'C70 H120.99 Fe2 N4 Na O10.50 P4 Si2'
_cod_database_code 4122632
_shelxl_version_number 2014-2
_shelx_space_group_comment
;
The symmetry employed for this shelxl refinement is uniquely defined
by the following loop, which should always be used as a source of
symmetry information in preference to the above space-group names.
They are only intended as comments.
;
_shelx_estimated_absorpt_t_max 0.894
_shelx_estimated_absorpt_t_min 0.875
_olex2_refinement_description
;
1. Fixed Uiso
 At 1.2 times of:
  All C(H) groups, All C(H,H) groups
 At 1.5 times of:
  All C(H,H,H) groups
2. Rigid body (RIGU) restrains
 C31A, C33A, C32A, C26A, C27A, C28A, C29A, C30A, C25A
 with sigma for 1-2 distances of 0.004 and sigma for 1-3 distances of 0.004
 C53A, C54A, O5A, C55A, C56A, O2A, C49A, C50A, O3A, C51A, C52A, O4A
 with sigma for 1-2 distances of 0.004 and sigma for 1-3 distances of 0.004
3. Same fragment restrains
{O10, C65, C66, C67, C68}
as
{O11, C69, C70, C71, C72}
{O10, C65, C66, C67, C68}
as
{O11A, C69A, C70A, C71A, C72A}
4. Others
 1*[Sof(O11)+Sof(C69)+Sof(H69A)+Sof(H69B)+Sof(H69C)+Sof(C70)+Sof(H70A)+
 Sof(H70B)+Sof(C71)+Sof(H71A)+Sof(H71B)+Sof(C72)+Sof(H72A)+Sof(H72B)+Sof(H72C)]+
 1*[Sof(O11A)+Sof(C69A)+Sof(H69D)+Sof(H69E)+Sof(H69F)+Sof(C70A)+Sof(H70C)+
 Sof(H70D)+Sof(C71A)+Sof(H71C)+Sof(H71D)+Sof(C72A)+Sof(H72D)+Sof(H72E)+
 Sof(H72F)]=0.5 with esd of 0.001
 Sof(P3A)=Sof(C25A)=Sof(C26A)=Sof(C27A)=Sof(H27A)=Sof(C28A)=Sof(H28A)=
 Sof(C29A)=Sof(H29A)=Sof(C30A)=Sof(H30A)=Sof(C31A)=Sof(H31A)=Sof(C32A)=
 Sof(H32D)=Sof(H32E)=Sof(H32F)=Sof(C33A)=Sof(H33D)=Sof(H33E)=Sof(H33F)=
 Sof(C34A)=Sof(H34A)=Sof(C35A)=Sof(H35D)=Sof(H35E)=Sof(H35F)=Sof(C36A)=
 Sof(H36D)=Sof(H36E)=Sof(H36F)=1-FVAR(1)
 Sof(P3)=Sof(C25)=Sof(C26)=Sof(C27)=Sof(H27)=Sof(C28)=Sof(H28)=Sof(C29)=
 Sof(H29)=Sof(C30)=Sof(H30)=Sof(C31)=Sof(H31)=Sof(C32)=Sof(H32A)=Sof(H32B)=
 Sof(H32C)=Sof(C33)=Sof(H33A)=Sof(H33B)=Sof(H33C)=Sof(C34)=Sof(H34)=Sof(C35)=
 Sof(H35A)=Sof(H35B)=Sof(H35C)=Sof(C36)=Sof(H36A)=Sof(H36B)=Sof(H36C)=FVAR(1)
 Sof(O2A)=Sof(O3A)=Sof(O4A)=Sof(O5A)=Sof(C49A)=Sof(H49C)=Sof(H49D)=Sof(C50A)=
 Sof(H50C)=Sof(H50D)=Sof(C51A)=Sof(H51C)=Sof(H51D)=Sof(C52A)=Sof(H52C)=
 Sof(H52D)=Sof(C53A)=Sof(H53C)=Sof(H53D)=Sof(C54A)=Sof(H54C)=Sof(H54D)=
 Sof(C55A)=Sof(H55C)=Sof(H55D)=Sof(C56A)=Sof(H56C)=Sof(H56D)=1-FVAR(2)
 Sof(O2)=Sof(O3)=Sof(O4)=Sof(O5)=Sof(C49)=Sof(H49A)=Sof(H49B)=Sof(C50)=
 Sof(H50A)=Sof(H50B)=Sof(C51)=Sof(H51A)=Sof(H51B)=Sof(C52)=Sof(H52A)=Sof(H52B)=
 Sof(C53)=Sof(H53A)=Sof(H53B)=Sof(C54)=Sof(H54A)=Sof(H54B)=Sof(C55)=Sof(H55A)=
 Sof(H55B)=Sof(C56)=Sof(H56A)=Sof(H56B)=FVAR(2)
 Sof(O6A)=Sof(O7A)=Sof(O8A)=Sof(O9A)=Sof(C57A)=Sof(H57C)=Sof(H57D)=Sof(C58A)=
 Sof(H58C)=Sof(H58D)=Sof(C59A)=Sof(H59C)=Sof(H59D)=Sof(C60A)=Sof(H60C)=
 Sof(H60D)=Sof(C61A)=Sof(H61C)=Sof(H61D)=Sof(C62A)=Sof(H62C)=Sof(H62D)=
 Sof(C63A)=Sof(H63C)=Sof(H63D)=Sof(C64A)=Sof(H64C)=Sof(H64D)=1-FVAR(3)
 Sof(O6)=Sof(O7)=Sof(O8)=Sof(O9)=Sof(C57)=Sof(H57A)=Sof(H57B)=Sof(C58)=
 Sof(H58A)=Sof(H58B)=Sof(C59)=Sof(H59A)=Sof(H59B)=Sof(C60)=Sof(H60A)=Sof(H60B)=
 Sof(C61)=Sof(H61A)=Sof(H61B)=Sof(C62)=Sof(H62A)=Sof(H62B)=Sof(C63)=Sof(H63A)=
 Sof(H63B)=Sof(C64)=Sof(H64A)=Sof(H64B)=FVAR(3)
 Sof(O11)=Sof(C69)=Sof(H69A)=Sof(H69B)=Sof(H69C)=Sof(C70)=Sof(H70A)=Sof(H70B)=
 Sof(C71)=Sof(H71A)=Sof(H71B)=Sof(C72)=Sof(H72A)=Sof(H72B)=Sof(H72C)=FVAR(4)
 Sof(O11A)=Sof(C69A)=Sof(H69D)=Sof(H69E)=Sof(H69F)=Sof(C70A)=Sof(H70C)=
 Sof(H70D)=Sof(C71A)=Sof(H71C)=Sof(H71D)=Sof(C72A)=Sof(H72D)=Sof(H72E)=
 Sof(H72F)=FVAR(5)
 Uiso(O11)=Uiso(C69)=Uiso(C70)=Uiso(C71)=Uiso(C72)=FVAR(6)
 Uiso(O11A)=Uiso(C69A)=Uiso(C70A)=Uiso(C71A)=Uiso(C72A)=FVAR(7)
5.a Ternary CH refined with riding coordinates:
 C7(H7), C10(H10), C19(H19), C22(H22), C31(H31), C34(H34), C31A(H31A),
 C34A(H34A), C43(H43), C46(H46)
5.b Secondary CH2 refined with riding coordinates:
 C49(H49A,H49B), C50(H50A,H50B), C51(H51A,H51B), C52(H52A,H52B), C53(H53A,
 H53B), C54(H54A,H54B), C55(H55A,H55B), C56(H56A,H56B), C49A(H49C,H49D),
 C50A(H50C,H50D), C51A(H51C,H51D), C52A(H52C,H52D), C53A(H53C,H53D), C54A(H54C,
 H54D), C55A(H55C,H55D), C56A(H56C,H56D), C57(H57A,H57B), C58(H58A,H58B),
 C59(H59A,H59B), C60(H60A,H60B), C61(H61A,H61B), C62(H62A,H62B), C63(H63A,H63B),
  C64(H64A,H64B), C57A(H57C,H57D), C58A(H58C,H58D), C59A(H59C,H59D), C60A(H60C,
 H60D), C61A(H61C,H61D), C62A(H62C,H62D), C63A(H63C,H63D), C64A(H64C,H64D),
 C66(H66A,H66B), C67(H67A,H67B), C70(H70A,H70B), C71(H71A,H71B), C70A(H70C,
 H70D), C71A(H71C,H71D)
5.c Me refined with riding coordinates:
 C72(H72A,H72B,H72C), C72A(H72D,H72E,H72F)
5.d Aromatic/amide H refined with riding coordinates:
 C3(H3), C4(H4), C5(H5), C6(H6), C15(H15), C16(H16), C17(H17), C18(H18),
 C27(H27), C28(H28), C29(H29), C30(H30), C27A(H27A), C28A(H28A), C29A(H29A),
 C30A(H30A), C39(H39), C40(H40), C41(H41), C42(H42)
5.e Idealised Me refined as rotating group:
 C8(H8A,H8B,H8C), C9(H9A,H9B,H9C), C11(H11A,H11B,H11C), C12(H12A,H12B,H12C),
 C20(H20A,H20B,H20C), C21(H21A,H21B,H21C), C23(H23A,H23B,H23C), C24(H24A,H24B,
 H24C), C32(H32A,H32B,H32C), C33(H33A,H33B,H33C), C35(H35A,H35B,H35C), C36(H36A,
 H36B,H36C), C32A(H32D,H32E,H32F), C33A(H33D,H33E,H33F), C35A(H35D,H35E,H35F),
 C36A(H36D,H36E,H36F), C44(H44A,H44B,H44C), C45(H45A,H45B,H45C), C47(H47A,H47B,
 H47C), C48(H48A,H48B,H48C), C65(H65A,H65B,H65C), C68(H68A,H68B,H68C), C69(H69A,
 H69B,H69C), C69A(H69D,H69E,H69F)
;

loop_
_space_group_symop_operation_xyz
'x, y, z'
'-x, -y, -z'

loop_
_atom_site_label
_atom_site_type_symbol
_atom_site_fract_x
_atom_site_fract_y
_atom_site_fract_z
_atom_site_U_iso_or_equiv
_atom_site_adp_type
_atom_site_occupancy
_atom_site_site_symmetry_order
_atom_site_calc_flag
_atom_site_refinement_flags_posn
_atom_site_refinement_flags_adp
_atom_site_refinement_flags_occupancy
_atom_site_disorder_assembly
_atom_site_disorder_group
Fe1 Fe 0.16585(2) 0.04021(2) 0.22973(2) 0.01916(7) Uani 1 1 d . . . . .
H0A H 0.234(2) 0.140(2) 0.1840(14) 0.052(8) Uiso 1 1 d . . . . .
H0B H 0.298(2) 0.076(2) 0.2282(13) 0.050(8) Uiso 1 1 d . . . . .
Fe2 Fe 0.35822(2) 0.15839(2) 0.16707(2) 0.02237(7) Uani 1 1 d . . . . .
P1 P 0.02279(4) 0.05697(4) 0.21091(2) 0.02332(11) Uani 1 1 d . . . . .
P2 P 0.12714(4) -0.05024(4) 0.31514(2) 0.02471(11) Uani 1 1 d . . . . .
P3 P 0.40991(10) 0.30609(9) 0.11781(6) 0.0228(2) Uani 0.813(3) 1 d . . . A 1
P3A P 0.4469(5) 0.3166(5) 0.1309(3) 0.0259(11) Uani 0.187(3) 1 d . . . A 2
P4 P 0.50121(4) 0.13964(4) 0.18756(3) 0.02653(11) Uani 1 1 d . . . . .
Si1 Si 0.21219(5) 0.18196(5) 0.30036(3) 0.02414(12) Uani 1 1 d . . . . .
Si2 Si 0.42044(5) 0.27075(5) 0.25559(3) 0.03044(13) Uani 1 1 d . . . . .
O1 O 0.33726(12) 0.27996(13) 0.30600(7) 0.0341(4) Uani 1 1 d . . . . .
N1 N 0.13495(13) -0.07116(13) 0.17250(8) 0.0230(3) Uani 1 1 d . . . . .
N2 N 0.11868(15) -0.14105(14) 0.13824(9) 0.0299(4) Uani 1 1 d . . . . .
N3 N 0.30446(14) 0.06474(14) 0.09587(8) 0.0256(4) Uani 1 1 d . . . . .
N4 N 0.27038(16) 0.00820(16) 0.05214(9) 0.0348(4) Uani 1 1 d . . . . .
C1 C 0.13398(19) 0.24984(17) 0.27976(10) 0.0305(5) Uani 1 1 d . . . . .
C2 C 0.05257(18) 0.19422(18) 0.23265(10) 0.0286(4) Uani 1 1 d . . . . .
C3 C -0.0007(2) 0.2420(2) 0.20715(12) 0.0383(5) Uani 1 1 d . . . . .
H3 H -0.0557 0.2036 0.1751 0.046 Uiso 1 1 calc R . . . .
C4 C 0.0270(2) 0.3447(2) 0.22866(14) 0.0494(7) Uani 1 1 d . . . . .
H4 H -0.0087 0.3773 0.2111 0.059 Uiso 1 1 calc R . . . .
C5 C 0.1058(3) 0.4003(2) 0.27536(15) 0.0531(7) Uani 1 1 d . . . . .
H5 H 0.1240 0.4710 0.2901 0.064 Uiso 1 1 calc R . . . .
C6 C 0.1594(2) 0.3536(2) 0.30137(12) 0.0424(6) Uani 1 1 d . . . . .
H6 H 0.2133 0.3925 0.3339 0.051 Uiso 1 1 calc R . . . .
C7 C -0.03155(16) 0.02871(17) 0.12724(10) 0.0277(4) Uani 1 1 d . . . . .
H7 H -0.0847 0.0531 0.1249 0.033 Uiso 1 1 calc R . . . .
C8 C -0.0880(2) -0.09026(19) 0.10505(12) 0.0396(6) Uani 1 1 d . . . . .
H8A H -0.0359 -0.1142 0.1018 0.059 Uiso 1 1 calc GR . . . .
H8B H -0.1244 -0.1029 0.0635 0.059 Uiso 1 1 calc GR . . . .
H8C H -0.1397 -0.1297 0.1357 0.059 Uiso 1 1 calc GR . . . .
C9 C 0.05598(17) 0.09115(19) 0.08360(10) 0.0310(5) Uani 1 1 d . . . . .
H9A H 0.0917 0.1668 0.0988 0.046 Uiso 1 1 calc GR . . . .
H9B H 0.0253 0.0808 0.0406 0.046 Uiso 1 1 calc GR . . . .
H9C H 0.1073 0.0661 0.0834 0.046 Uiso 1 1 calc GR . . . .
C10 C -0.10643(17) -0.0131(2) 0.25205(11) 0.0351(5) Uani 1 1 d . . . . .
H10 H -0.1251 -0.0891 0.2520 0.042 Uiso 1 1 calc R . . . .
C11 C -0.0913(2) 0.0324(2) 0.32147(12) 0.0411(6) Uani 1 1 d . . . . .
H11A H -0.0271 0.0380 0.3407 0.062 Uiso 1 1 calc GR . . . .
H11B H -0.1525 -0.0146 0.3445 0.062 Uiso 1 1 calc GR . . . .
H11C H -0.0846 0.1030 0.3237 0.062 Uiso 1 1 calc GR . . . .
C12 C -0.2026(2) -0.0127(3) 0.22201(14) 0.0517(8) Uani 1 1 d . . . . .
H12A H -0.1881 0.0606 0.2223 0.078 Uiso 1 1 calc GR . . . .
H12B H -0.2647 -0.0529 0.2463 0.078 Uiso 1 1 calc GR . . . .
H12C H -0.2163 -0.0455 0.1783 0.078 Uiso 1 1 calc GR . . . .
C13 C 0.18221(18) 0.14103(19) 0.38344(10) 0.0302(5) Uani 1 1 d . . . . .
C14 C 0.14477(17) 0.03325(19) 0.38987(10) 0.0300(5) Uani 1 1 d . . . . .
C15 C 0.1268(2) -0.0026(2) 0.45042(11) 0.0405(6) Uani 1 1 d . . . . .
H15 H 0.1034 -0.0750 0.4551 0.049 Uiso 1 1 calc R . . . .
C16 C 0.1428(2) 0.0668(3) 0.50314(12) 0.0487(7) Uani 1 1 d . . . . .
H16 H 0.1294 0.0416 0.5438 0.058 Uiso 1 1 calc R . . . .
C17 C 0.1781(2) 0.1726(3) 0.49716(12) 0.0507(7) Uani 1 1 d . . . . .
H17 H 0.1887 0.2202 0.5335 0.061 Uiso 1 1 calc R . . . .
C18 C 0.1981(2) 0.2090(2) 0.43759(11) 0.0428(6) Uani 1 1 d . . . . .
H18 H 0.2232 0.2821 0.4337 0.051 Uiso 1 1 calc R . . . .
C19 C -0.01354(17) -0.16380(18) 0.31704(11) 0.0313(5) Uani 1 1 d . . . . .
H19 H -0.0582 -0.1298 0.3246 0.038 Uiso 1 1 calc R . . . .
C20 C -0.0402(2) -0.2405(2) 0.36827(13) 0.0419(6) Uani 1 1 d . . . . .
H20A H -0.0012 -0.2791 0.3620 0.063 Uiso 1 1 calc GR . . . .
H20B H -0.1163 -0.2911 0.3653 0.063 Uiso 1 1 calc GR . . . .
H20C H -0.0200 -0.2002 0.4102 0.063 Uiso 1 1 calc GR . . . .
C21 C -0.05311(19) -0.22866(19) 0.25243(12) 0.0385(5) Uani 1 1 d . . . . .
H21A H -0.0427 -0.1811 0.2198 0.058 Uiso 1 1 calc GR . . . .
H21B H -0.1286 -0.2806 0.2532 0.058 Uiso 1 1 calc GR . . . .
H21C H -0.0135 -0.2659 0.2429 0.058 Uiso 1 1 calc GR . . . .
C22 C 0.20174(18) -0.11632(19) 0.33990(11) 0.0331(5) Uani 1 1 d . . . . .
H22 H 0.1705 -0.1506 0.3792 0.040 Uiso 1 1 calc R . . . .
C23 C 0.1909(2) -0.2036(2) 0.29039(12) 0.0383(5) Uani 1 1 d . . . . .
H23A H 0.1196 -0.2651 0.2902 0.057 Uiso 1 1 calc GR . . . .
H23B H 0.2432 -0.2247 0.3007 0.057 Uiso 1 1 calc GR . . . .
H23C H 0.2030 -0.1772 0.2485 0.057 Uiso 1 1 calc GR . . . .
C24 C 0.31714(19) -0.0340(2) 0.35707(12) 0.0383(5) Uani 1 1 d . . . . .
H24A H 0.3474 0.0086 0.3215 0.057 Uiso 1 1 calc GR . . . .
H24B H 0.3568 -0.0700 0.3663 0.057 Uiso 1 1 calc GR . . . .
H24C H 0.3215 0.0124 0.3945 0.057 Uiso 1 1 calc GR . . . .
C25 C 0.5087(3) 0.4117(3) 0.2322(2) 0.0280(7) Uani 0.813(3) 1 d . . . A 1
C26 C 0.5110(2) 0.4243(2) 0.16710(19) 0.0263(6) Uani 0.813(3) 1 d . . . A 1
C27 C 0.5822(2) 0.5220(2) 0.14547(19) 0.0365(7) Uani 0.813(3) 1 d . . . A 1
H27 H 0.5842 0.5300 0.1014 0.044 Uiso 0.813(3) 1 calc R . . A 1
C28 C 0.6496(3) 0.6071(3) 0.1884(2) 0.0452(8) Uani 0.813(3) 1 d . . . A 1
H28 H 0.6987 0.6727 0.1735 0.054 Uiso 0.813(3) 1 calc R . . A 1
C29 C 0.6461(3) 0.5971(3) 0.2522(2) 0.0447(9) Uani 0.813(3) 1 d . . . A 1
H29 H 0.6909 0.6564 0.2814 0.054 Uiso 0.813(3) 1 calc R . . A 1
C30 C 0.5765(3) 0.4996(3) 0.2742(2) 0.0382(8) Uani 0.813(3) 1 d . . . A 1
H30 H 0.5751 0.4930 0.3184 0.046 Uiso 0.813(3) 1 calc R . . A 1
C31 C 0.3136(3) 0.3539(2) 0.10300(16) 0.0309(6) Uani 0.813(3) 1 d . . . A 1
H31 H 0.2510 0.2941 0.0782 0.037 Uiso 0.813(3) 1 calc R . . A 1
C32 C 0.2747(3) 0.3757(3) 0.16535(19) 0.0357(7) Uani 0.813(3) 1 d . . . A 1
H32A H 0.2521 0.3150 0.1902 0.054 Uiso 0.813(3) 1 calc GR . . A 1
H32B H 0.2148 0.3870 0.1572 0.054 Uiso 0.813(3) 1 calc GR . . A 1
H32C H 0.3320 0.4394 0.1890 0.054 Uiso 0.813(3) 1 calc GR . . A 1
C33 C 0.3515(3) 0.4515(3) 0.0661(2) 0.0569(11) Uani 0.813(3) 1 d . . . A 1
H33A H 0.4153 0.5112 0.0879 0.085 Uiso 0.813(3) 1 calc GR . . A 1
H33B H 0.2959 0.4706 0.0636 0.085 Uiso 0.813(3) 1 calc GR . . A 1
H33C H 0.3676 0.4353 0.0232 0.085 Uiso 0.813(3) 1 calc GR . . A 1
C34 C 0.4634(2) 0.3213(2) 0.03680(13) 0.0318(6) Uani 0.813(3) 1 d . . . A 1
H34 H 0.4898 0.3965 0.0280 0.038 Uiso 0.813(3) 1 calc R . . A 1
C35 C 0.3769(2) 0.2499(3) -0.01426(14) 0.0429(8) Uani 0.813(3) 1 d . . . A 1
H35A H 0.3488 0.1754 -0.0068 0.064 Uiso 0.813(3) 1 calc GR . . A 1
H35B H 0.4067 0.2615 -0.0560 0.064 Uiso 0.813(3) 1 calc GR . . A 1
H35C H 0.3197 0.2670 -0.0127 0.064 Uiso 0.813(3) 1 calc GR . . A 1
C36 C 0.5554(3) 0.3007(4) 0.03202(17) 0.0440(8) Uani 0.813(3) 1 d . . . A 1
H36A H 0.6104 0.3466 0.0649 0.066 Uiso 0.813(3) 1 calc GR . . A 1
H36B H 0.5843 0.3160 -0.0098 0.066 Uiso 0.813(3) 1 calc GR . . A 1
H36C H 0.5310 0.2262 0.0379 0.066 Uiso 0.813(3) 1 calc GR . . A 1
C25A C 0.5244(14) 0.4124(14) 0.2516(8) 0.025(4) Uiso 0.187(3) 1 d . . . A 2
C26A C 0.5205(11) 0.4318(11) 0.1913(8) 0.020(3) Uiso 0.187(3) 1 d . . . A 2
C27A C 0.5785(11) 0.5407(11) 0.1744(7) 0.029(3) Uiso 0.187(3) 1 d . . . A 2
H27A H 0.5756 0.5560 0.1320 0.034 Uiso 0.187(3) 1 calc R . . A 2
C28A C 0.6357(11) 0.6183(11) 0.2201(9) 0.029(3) Uiso 0.187(3) 1 d . . . A 2
H28A H 0.6748 0.6893 0.2096 0.034 Uiso 0.187(3) 1 calc R . . A 2
C29A C 0.6395(13) 0.5979(13) 0.2815(8) 0.035(4) Uiso 0.187(3) 1 d . . . A 2
H29A H 0.6812 0.6545 0.3130 0.041 Uiso 0.187(3) 1 calc R . . A 2
C30A C 0.5837(13) 0.4966(13) 0.2976(7) 0.026(4) Uiso 0.187(3) 1 d . . . A 2
H30A H 0.5851 0.4832 0.3406 0.031 Uiso 0.187(3) 1 calc R . . A 2
C31A C 0.3635(10) 0.3602(9) 0.0909(6) 0.026(2) Uani 0.187(3) 1 d . . . A 2
H31A H 0.4118 0.4314 0.0764 0.031 Uiso 0.187(3) 1 calc R . . A 2
C32A C 0.2912(11) 0.3735(11) 0.1362(8) 0.027(3) Uani 0.187(3) 1 d . . . A 2
H32D H 0.2461 0.3060 0.1537 0.041 Uiso 0.187(3) 1 calc GR . . A 2
H32E H 0.2469 0.3949 0.1138 0.041 Uiso 0.187(3) 1 calc GR . . A 2
H32F H 0.3336 0.4281 0.1706 0.041 Uiso 0.187(3) 1 calc GR . . A 2
C33A C 0.3007(9) 0.2855(10) 0.0323(5) 0.031(2) Uani 0.187(3) 1 d . . . A 2
H33D H 0.3497 0.2885 0.0001 0.046 Uiso 0.187(3) 1 calc GR . . A 2
H33E H 0.2525 0.3073 0.0153 0.046 Uiso 0.187(3) 1 calc GR . . A 2
H33F H 0.2598 0.2127 0.0440 0.046 Uiso 0.187(3) 1 calc GR . . A 2
C34A C 0.5444(9) 0.3348(9) 0.0677(6) 0.028(3) Uani 0.187(3) 1 d . . . A 2
H34A H 0.6107 0.3514 0.0921 0.034 Uiso 0.187(3) 1 calc R . . A 2
C35A C 0.5791(10) 0.4278(10) 0.0272(6) 0.036(3) Uani 0.187(3) 1 d . . . A 2
H35D H 0.5172 0.4205 0.0037 0.054 Uiso 0.187(3) 1 calc GR . . A 2
H35E H 0.6300 0.4277 -0.0027 0.054 Uiso 0.187(3) 1 calc GR . . A 2
H35F H 0.6123 0.4947 0.0547 0.054 Uiso 0.187(3) 1 calc GR . . A 2
C36A C 0.5154(11) 0.2325(11) 0.0268(6) 0.030(3) Uani 0.187(3) 1 d . . . A 2
H36D H 0.5014 0.1763 0.0540 0.045 Uiso 0.187(3) 1 calc GR . . A 2
H36E H 0.5740 0.2436 0.0003 0.045 Uiso 0.187(3) 1 calc GR . . A 2
H36F H 0.4519 0.2117 -0.0002 0.045 Uiso 0.187(3) 1 calc GR . . A 2
C37 C 0.49958(18) 0.2279(2) 0.30555(11) 0.0366(5) Uani 1 1 d . . . . .
C38 C 0.52911(17) 0.15862(19) 0.27385(11) 0.0343(5) Uani 1 1 d . . . . .
C39 C 0.5751(2) 0.1113(2) 0.30735(13) 0.0437(6) Uani 1 1 d . . . . .
H39 H 0.5957 0.0654 0.2854 0.052 Uiso 1 1 calc R . . . .
C40 C 0.5904(2) 0.1317(3) 0.37291(14) 0.0542(7) Uani 1 1 d . . . . .
H40 H 0.6208 0.0991 0.3959 0.065 Uiso 1 1 calc R . . . .
C41 C 0.5615(2) 0.1994(3) 0.40445(14) 0.0572(8) Uani 1 1 d . . . . .
H41 H 0.5722 0.2132 0.4492 0.069 Uiso 1 1 calc R . . . .
C42 C 0.5171(2) 0.2474(2) 0.37149(13) 0.0489(7) Uani 1 1 d . . . . .
H42 H 0.4982 0.2943 0.3939 0.059 Uiso 1 1 calc R . . . .
C43 C 0.64214(17) 0.2252(2) 0.16402(13) 0.0382(5) Uani 1 1 d . . . . .
H43 H 0.6386 0.2295 0.1173 0.046 Uiso 1 1 calc R . . . .
C44 C 0.7191(2) 0.1848(2) 0.17662(16) 0.0520(7) Uani 1 1 d . . . . .
H44A H 0.7249 0.1797 0.2221 0.078 Uiso 1 1 calc GR . . . .
H44B H 0.7889 0.2342 0.1623 0.078 Uiso 1 1 calc GR . . . .
H44C H 0.6928 0.1146 0.1535 0.078 Uiso 1 1 calc GR . . . .
C45 C 0.6915(2) 0.3390(2) 0.19591(17) 0.0545(8) Uani 1 1 d . . . . .
H45A H 0.6471 0.3694 0.1854 0.082 Uiso 1 1 calc GR . . . .
H45B H 0.7624 0.3821 0.1808 0.082 Uiso 1 1 calc GR . . . .
H45C H 0.6966 0.3382 0.2419 0.082 Uiso 1 1 calc GR . . . .
C46 C 0.48882(18) 0.00714(18) 0.16361(11) 0.0317(5) Uani 1 1 d . . . . .
H46 H 0.5499 0.0059 0.1846 0.038 Uiso 1 1 calc R . . . .
C47 C 0.4952(2) -0.0098(2) 0.09195(12) 0.0397(6) Uani 1 1 d . . . . .
H47A H 0.4356 -0.0099 0.0701 0.060 Uiso 1 1 calc GR . . . .
H47B H 0.4921 -0.0780 0.0812 0.060 Uiso 1 1 calc GR . . . .
H47C H 0.5618 0.0476 0.0788 0.060 Uiso 1 1 calc GR . . . .
C48 C 0.38807(19) -0.08163(19) 0.18645(12) 0.0349(5) Uani 1 1 d . . . . .
H48A H 0.3871 -0.0696 0.2325 0.052 Uiso 1 1 calc GR . . . .
H48B H 0.3853 -0.1497 0.1755 0.052 Uiso 1 1 calc GR . . . .
H48C H 0.3267 -0.0829 0.1661 0.052 Uiso 1 1 calc GR . . . .
Na1 Na 0.0000 -0.5000 0.0000 0.0298(3) Uani 1 2 d S T P . .
O2 O 0.0484(3) -0.5124(2) -0.10725(16) 0.0418(8) Uani 0.568(3) 1 d . . . B 1
O3 O 0.0969(2) -0.5959(2) -0.00522(14) 0.0356(7) Uani 0.568(3) 1 d . . . B 1
O4 O -0.1071(2) -0.6760(3) 0.03841(14) 0.0359(7) Uani 0.568(3) 1 d . . . B 1
O5 O -0.1577(3) -0.5928(3) -0.06353(15) 0.0422(8) Uani 0.568(3) 1 d . . . B 1
C49 C 0.1310(4) -0.5366(4) -0.1047(3) 0.0384(11) Uani 0.568(3) 1 d . . . B 1
H49A H 0.1943 -0.4751 -0.0826 0.046 Uiso 0.568(3) 1 calc R . . B 1
H49B H 0.1494 -0.5475 -0.1485 0.046 Uiso 0.568(3) 1 calc R . . B 1
C50 C 0.1049(3) -0.6297(3) -0.0730(2) 0.0297(9) Uani 0.568(3) 1 d . . . B 1
H50A H 0.1611 -0.6491 -0.0767 0.036 Uiso 0.568(3) 1 calc R . . B 1
H50B H 0.0369 -0.6909 -0.0905 0.036 Uiso 0.568(3) 1 calc R . . B 1
C51 C 0.0500(4) -0.6798(4) 0.0345(2) 0.0361(9) Uani 0.568(3) 1 d . . . B 1
H51A H 0.0647 -0.6490 0.0792 0.043 Uiso 0.568(3) 1 calc R . . B 1
H51B H 0.0835 -0.7245 0.0284 0.043 Uiso 0.568(3) 1 calc R . . B 1
C52 C -0.0674(3) -0.7486(3) 0.02200(19) 0.0246(8) Uani 0.568(3) 1 d . . . B 1
H52A H -0.0854 -0.7776 -0.0230 0.030 Uiso 0.568(3) 1 calc R . . B 1
H52B H -0.0965 -0.8082 0.0489 0.030 Uiso 0.568(3) 1 calc R . . B 1
C53 C -0.2097(4) -0.7097(5) 0.0129(2) 0.0375(11) Uani 0.568(3) 1 d . . . B 1
H53A H -0.2351 -0.6642 0.0345 0.045 Uiso 0.568(3) 1 calc R . . B 1
H53B H -0.2566 -0.7830 0.0236 0.045 Uiso 0.568(3) 1 calc R . . B 1
C54 C -0.2227(3) -0.7086(3) -0.05631(18) 0.0257(8) Uani 0.568(3) 1 d . . . B 1
H54A H -0.2978 -0.7368 -0.0701 0.031 Uiso 0.568(3) 1 calc R . . B 1
H54B H -0.1949 -0.7500 -0.0804 0.031 Uiso 0.568(3) 1 calc R . . B 1
C55 C -0.1297(4) -0.5666(4) -0.1196(3) 0.0398(13) Uani 0.568(3) 1 d . . . B 1
H55A H -0.1029 -0.4893 -0.1187 0.048 Uiso 0.568(3) 1 calc R . . B 1
H55B H -0.1945 -0.6025 -0.1481 0.048 Uiso 0.568(3) 1 calc R . . B 1
C56 C -0.0494(4) -0.5883(3) -0.14976(17) 0.0317(10) Uani 0.568(3) 1 d . . . B 1
H56A H -0.0405 -0.5709 -0.1942 0.038 Uiso 0.568(3) 1 calc R . . B 1
H56B H -0.0675 -0.6632 -0.1482 0.038 Uiso 0.568(3) 1 calc R . . B 1
O2A O 0.1027(4) -0.5456(4) -0.0761(3) 0.0489(13) Uani 0.432(3) 1 d . . . B 2
O3A O 0.0057(4) -0.6562(3) 0.02465(19) 0.0475(12) Uani 0.432(3) 1 d . . . B 2
O4A O -0.1803(4) -0.6586(4) -0.0144(3) 0.0532(13) Uani 0.432(3) 1 d . . . B 2
O5A O -0.0721(5) -0.5470(4) -0.1197(2) 0.0471(12) Uani 0.432(3) 1 d . . . B 2
C49A C 0.1351(9) -0.6154(7) -0.0386(5) 0.072(2) Uani 0.432(3) 1 d . . . B 2
H49C H 0.1664 -0.6469 -0.0684 0.087 Uiso 0.432(3) 1 calc R . . B 2
H49D H 0.1909 -0.5682 -0.0057 0.087 Uiso 0.432(3) 1 calc R . . B 2
C50A C 0.0632(9) -0.6873(8) -0.0130(4) 0.077(2) Uani 0.432(3) 1 d . . . B 2
H50C H 0.0937 -0.7201 0.0130 0.092 Uiso 0.432(3) 1 calc R . . B 2
H50D H 0.0147 -0.7424 -0.0463 0.092 Uiso 0.432(3) 1 calc R . . B 2
C51A C -0.1204(10) -0.7368(6) 0.0402(4) 0.078(2) Uani 0.432(3) 1 d . . . B 2
H51C H -0.1291 -0.8065 0.0485 0.093 Uiso 0.432(3) 1 calc R . . B 2
H51D H -0.1369 -0.7066 0.0790 0.093 Uiso 0.432(3) 1 calc R . . B 2
C52A C -0.1891(8) -0.7514(6) -0.0067(5) 0.082(2) Uani 0.432(3) 1 d . . . B 2
H52C H -0.1734 -0.7808 -0.0462 0.098 Uiso 0.432(3) 1 calc R . . B 2
H52D H -0.2621 -0.8020 0.0040 0.098 Uiso 0.432(3) 1 calc R . . B 2
C53A C -0.2283(4) -0.6488(5) -0.0821(4) 0.0473(16) Uani 0.432(3) 1 d . . . B 2
H53C H -0.2976 -0.7134 -0.0931 0.057 Uiso 0.432(3) 1 calc R . . B 2
H53D H -0.2401 -0.5872 -0.0775 0.057 Uiso 0.432(3) 1 calc R . . B 2
C54A C -0.1608(6) -0.6362(8) -0.1315(4) 0.0592(18) Uani 0.432(3) 1 d . . . B 2
H54C H -0.1466 -0.6962 -0.1356 0.071 Uiso 0.432(3) 1 calc R . . B 2
H54D H -0.1951 -0.6361 -0.1719 0.071 Uiso 0.432(3) 1 calc R . . B 2
C55A C 0.0254(5) -0.5346(4) -0.1548(3) 0.0388(13) Uani 0.432(3) 1 d . . . B 2
H55C H 0.0036 -0.5582 -0.2002 0.047 Uiso 0.432(3) 1 calc R . . B 2
H55D H 0.0788 -0.4581 -0.1517 0.047 Uiso 0.432(3) 1 calc R . . B 2
C56A C 0.0727(7) -0.5879(6) -0.1343(4) 0.0606(18) Uani 0.432(3) 1 d . . . B 2
H56C H 0.0223 -0.6651 -0.1361 0.073 Uiso 0.432(3) 1 calc R . . B 2
H56D H 0.1340 -0.5760 -0.1594 0.073 Uiso 0.432(3) 1 calc R . . B 2
Na2 Na 1.0000 0.5000 0.5000 0.0486(4) Uani 1 2 d S T P . .
O6 O 1.0663(3) 0.6658(3) 0.56791(15) 0.0348(8) Uani 0.500(3) 1 d . . . C 1
O7 O 1.0973(3) 0.4989(2) 0.59651(16) 0.0341(8) Uani 0.500(3) 1 d . . . C 1
O8 O 1.1773(3) 0.4918(4) 0.4777(2) 0.0381(9) Uani 0.500(3) 1 d . . . C 1
O9 O 1.1490(5) 0.6615(5) 0.4491(2) 0.0369(12) Uani 0.500(3) 1 d . . . C 1
C57 C 1.1262(8) 0.6775(8) 0.6249(5) 0.0306(16) Uani 0.500(3) 1 d . . . C 1
H57A H 1.1157 0.7221 0.6586 0.037 Uiso 0.500(3) 1 calc R . . C 1
H57B H 1.2025 0.7109 0.6173 0.037 Uiso 0.500(3) 1 calc R . . C 1
C58 C 1.0845(8) 0.5660(6) 0.6433(4) 0.0380(17) Uani 0.500(3) 1 d . . . C 1
H58A H 1.1220 0.5694 0.6833 0.046 Uiso 0.500(3) 1 calc R . . C 1
H58B H 1.0084 0.5350 0.6512 0.046 Uiso 0.500(3) 1 calc R . . C 1
C59 C 1.2034(7) 0.5170(8) 0.5929(5) 0.0396(18) Uani 0.500(3) 1 d . . . C 1
H59A H 1.2229 0.4913 0.6296 0.048 Uiso 0.500(3) 1 calc R . . C 1
H59B H 1.2542 0.5937 0.5922 0.048 Uiso 0.500(3) 1 calc R . . C 1
C60 C 1.2038(6) 0.4555(5) 0.5317(3) 0.0429(15) Uani 0.500(3) 1 d . . . C 1
H60A H 1.2748 0.4631 0.5276 0.052 Uiso 0.500(3) 1 calc R . . C 1
H60B H 1.1523 0.3792 0.5333 0.052 Uiso 0.500(3) 1 calc R . . C 1
C61 C 1.2657(7) 0.5834(8) 0.4563(5) 0.0407(18) Uani 0.500(3) 1 d . . . C 1
H61A H 1.3100 0.5625 0.4307 0.049 Uiso 0.500(3) 1 calc R . . C 1
H61B H 1.3098 0.6334 0.4928 0.049 Uiso 0.500(3) 1 calc R . . C 1
C62 C 1.2190(4) 0.6352(4) 0.4161(2) 0.0404(13) Uani 0.500(3) 1 d . . . C 1
H62A H 1.2777 0.7006 0.4016 0.048 Uiso 0.500(3) 1 calc R . . C 1
H62B H 1.1804 0.5860 0.3781 0.048 Uiso 0.500(3) 1 calc R . . C 1
C63 C 1.1909(15) 0.7433(17) 0.4914(8) 0.038(4) Uani 0.500(3) 1 d . . . C 1
H63A H 1.2291 0.8084 0.4695 0.045 Uiso 0.500(3) 1 calc R . . C 1
H63B H 1.2436 0.7384 0.5186 0.045 Uiso 0.500(3) 1 calc R . . C 1
C64 C 1.1153(5) 0.7544(4) 0.5322(3) 0.0415(13) Uani 0.500(3) 1 d . . . C 1
H64A H 1.1526 0.8206 0.5610 0.050 Uiso 0.500(3) 1 calc R . . C 1
H64B H 1.0610 0.7582 0.5059 0.050 Uiso 0.500(3) 1 calc R . . C 1
O6A O 1.0431(3) 0.5809(3) 0.61336(17) 0.0368(9) Uani 0.500(3) 1 d . . . C 2
O7A O 1.1166(3) 0.4568(2) 0.54908(16) 0.0392(9) Uani 0.500(3) 1 d . . . C 2
O8A O 1.1493(3) 0.5703(2) 0.44398(15) 0.0351(8) Uani 0.500(3) 1 d . . . C 2
O9A O 1.0757(3) 0.6952(3) 0.50887(16) 0.0341(8) Uani 0.500(3) 1 d . . . C 2
C57A C 1.0891(7) 0.5306(6) 0.6456(4) 0.0406(18) Uani 0.500(3) 1 d . . . C 2
H57C H 1.0327 0.4598 0.6553 0.049 Uiso 0.500(3) 1 calc R . . C 2
H57D H 1.1240 0.5732 0.6862 0.049 Uiso 0.500(3) 1 calc R . . C 2
C58A C 1.1692(7) 0.5180(7) 0.6068(4) 0.0417(19) Uani 0.500(3) 1 d . . . C 2
H58C H 1.2277 0.5884 0.5983 0.050 Uiso 0.500(3) 1 calc R . . C 2
H58D H 1.1991 0.4816 0.6300 0.050 Uiso 0.500(3) 1 calc R . . C 2
C59A C 1.1833(6) 0.4564(5) 0.5011(4) 0.0434(15) Uani 0.500(3) 1 d . . . C 2
H59C H 1.1418 0.3947 0.4695 0.052 Uiso 0.500(3) 1 calc R . . C 2
H59D H 1.2407 0.4480 0.5201 0.052 Uiso 0.500(3) 1 calc R . . C 2
C60A C 1.2319(7) 0.5578(7) 0.4676(5) 0.0382(18) Uani 0.500(3) 1 d . . . C 2
H60C H 1.2793 0.6196 0.4978 0.046 Uiso 0.500(3) 1 calc R . . C 2
H60D H 1.2740 0.5524 0.4326 0.046 Uiso 0.500(3) 1 calc R . . C 2
C61A C 1.1787(7) 0.6746(7) 0.4307(4) 0.0344(16) Uani 0.500(3) 1 d . . . C 2
H61C H 1.1250 0.6711 0.4002 0.041 Uiso 0.500(3) 1 calc R . . C 2
H61D H 1.2470 0.7048 0.4100 0.041 Uiso 0.500(3) 1 calc R . . C 2
C62A C 1.1904(15) 0.7530(17) 0.4915(7) 0.041(5) Uani 0.500(3) 1 d . . . C 2
H62C H 1.2391 0.7553 0.5252 0.049 Uiso 0.500(3) 1 calc R . . C 2
H62D H 1.2132 0.8258 0.4807 0.049 Uiso 0.500(3) 1 calc R . . C 2
C63A C 1.0668(5) 0.7358(4) 0.5709(2) 0.0403(12) Uani 0.500(3) 1 d . . . C 2
H63C H 0.9923 0.7173 0.5761 0.048 Uiso 0.500(3) 1 calc R . . C 2
H63D H 1.1105 0.8142 0.5750 0.048 Uiso 0.500(3) 1 calc R . . C 2
C64A C 1.1013(8) 0.6934(8) 0.6226(5) 0.040(2) Uani 0.500(3) 1 d . . . C 2
H64C H 1.1780 0.7187 0.6213 0.048 Uiso 0.500(3) 1 calc R . . C 2
H64D H 1.0878 0.7185 0.6644 0.048 Uiso 0.500(3) 1 calc R . . C 2
O10 O 0.51060(19) 0.22224(19) 0.64533(12) 0.0692(6) Uani 1 1 d . . . . .
C65 C 0.6079(4) 0.3456(4) 0.7325(3) 0.1063(17) Uani 1 1 d . . . . .
H65A H 0.6160 0.4042 0.7091 0.159 Uiso 1 1 calc GR . . . .
H65B H 0.6680 0.3339 0.7256 0.159 Uiso 1 1 calc GR . . . .
H65C H 0.6057 0.3634 0.7778 0.159 Uiso 1 1 calc GR . . . .
C66 C 0.5092(3) 0.2486(3) 0.71026(19) 0.0709(10) Uani 1 1 d . . . . .
H66A H 0.5008 0.1895 0.7341 0.085 Uiso 1 1 calc R . . . .
H66B H 0.4483 0.2598 0.7181 0.085 Uiso 1 1 calc R . . . .
C67 C 0.4122(3) 0.1357(3) 0.62046(17) 0.0748(10) Uani 1 1 d . . . . .
H67A H 0.3563 0.1555 0.6244 0.090 Uiso 1 1 calc R . . . .
H67B H 0.3926 0.0740 0.6447 0.090 Uiso 1 1 calc R . . . .
C68 C 0.4207(4) 0.1071(4) 0.55252(19) 0.0989(15) Uani 1 1 d . . . . .
H68A H 0.4369 0.1673 0.5283 0.148 Uiso 1 1 calc GR . . . .
H68B H 0.3535 0.0457 0.5358 0.148 Uiso 1 1 calc GR . . . .
H68C H 0.4773 0.0894 0.5488 0.148 Uiso 1 1 calc GR . . . .
O11 O 0.5519(9) 0.4798(9) 0.4834(5) 0.087(2) Uiso 0.256(4) 1 d . . . D -1
C69 C 0.4651(14) 0.5334(15) 0.4103(8) 0.087(2) Uiso 0.256(4) 1 d . . . D -1
H69A H 0.5208 0.5683 0.3808 0.131 Uiso 0.256(4) 1 calc GR . . D -1
H69B H 0.4361 0.5796 0.4235 0.131 Uiso 0.256(4) 1 calc GR . . D -1
H69C H 0.4086 0.4661 0.3893 0.131 Uiso 0.256(4) 1 calc GR . . D -1
C70 C 0.5028(17) 0.5158(16) 0.4575(9) 0.087(2) Uiso 0.256(4) 1 d . . . D -1
H70A H 0.5422 0.5894 0.4782 0.105 Uiso 0.256(4) 1 calc R . . D -1
H70B H 0.4377 0.4822 0.4812 0.105 Uiso 0.256(4) 1 calc R . . D -1
C71 C 0.4686(13) 0.3833(13) 0.5099(8) 0.087(2) Uiso 0.256(4) 1 d . . . D -1
H71A H 0.4003 0.3811 0.5027 0.105 Uiso 0.256(4) 1 calc R . . D -1
H71B H 0.4639 0.3207 0.4847 0.105 Uiso 0.256(4) 1 calc R . . D -1
C72 C 0.4778(16) 0.3704(15) 0.5732(8) 0.087(2) Uiso 0.256(4) 1 d . . . D -1
H72A H 0.5428 0.4312 0.5930 0.131 Uiso 0.256(4) 1 calc R . . D -1
H72B H 0.4805 0.3051 0.5766 0.131 Uiso 0.256(4) 1 calc R . . D -1
H72C H 0.4166 0.3658 0.5947 0.131 Uiso 0.256(4) 1 calc R . . D -1
O11A O 0.4468(5) 0.4446(5) 0.4414(3) 0.0358(13) Uiso 0.243(4) 1 d . . . E -2
C69A C 0.5603(8) 0.6134(8) 0.4266(5) 0.0358(13) Uiso 0.243(4) 1 d . . . E -2
H69D H 0.5300 0.6184 0.3865 0.054 Uiso 0.243(4) 1 calc GR . . E -2
H69E H 0.6206 0.6025 0.4183 0.054 Uiso 0.243(4) 1 calc GR . . E -2
H69F H 0.5842 0.6792 0.4543 0.054 Uiso 0.243(4) 1 calc GR . . E -2
C70A C 0.4940(10) 0.5395(8) 0.4520(6) 0.0358(13) Uiso 0.243(4) 1 d . . . E -2
H70C H 0.5262 0.5509 0.4953 0.043 Uiso 0.243(4) 1 calc R . . E -2
H70D H 0.4366 0.5569 0.4571 0.043 Uiso 0.243(4) 1 calc R . . E -2
C71A C 0.4381(8) 0.3881(8) 0.4938(4) 0.0358(13) Uiso 0.243(4) 1 d . . . E -2
H71C H 0.3614 0.3401 0.4973 0.043 Uiso 0.243(4) 1 calc R . . E -2
H71D H 0.4683 0.3419 0.4814 0.043 Uiso 0.243(4) 1 calc R . . E -2
C72A C 0.4795(9) 0.4333(9) 0.5555(5) 0.0358(13) Uiso 0.243(4) 1 d . . . E -2
H72D H 0.5158 0.5108 0.5568 0.054 Uiso 0.243(4) 1 calc R . . E -2
H72E H 0.5299 0.4112 0.5685 0.054 Uiso 0.243(4) 1 calc R . . E -2
H72F H 0.4218 0.4094 0.5845 0.054 Uiso 0.243(4) 1 calc R . . E -2

loop_
_atom_site_aniso_label
_atom_site_aniso_U_11
_atom_site_aniso_U_22
_atom_site_aniso_U_33
_atom_site_aniso_U_23
_atom_site_aniso_U_13
_atom_site_aniso_U_12
Fe1 0.02026(13) 0.02414(14) 0.01734(13) 0.00954(10) 0.00715(10) 0.01309(11)
Fe2 0.02220(14) 0.02398(14) 0.02272(14) 0.00755(11) 0.01071(11) 0.01193(12)
P1 0.0227(2) 0.0307(3) 0.0235(3) 0.0143(2) 0.00870(19) 0.0167(2)
P2 0.0260(3) 0.0329(3) 0.0221(2) 0.0153(2) 0.0086(2) 0.0178(2)
P3 0.0175(5) 0.0254(4) 0.0240(5) 0.0089(3) 0.0082(4) 0.0084(4)
P3A 0.023(2) 0.032(2) 0.034(3) 0.0212(18) 0.0167(19) 0.019(2)
P4 0.0206(2) 0.0321(3) 0.0281(3) 0.0058(2) 0.0077(2) 0.0135(2)
Si1 0.0286(3) 0.0304(3) 0.0182(3) 0.0069(2) 0.0091(2) 0.0175(2)
Si2 0.0256(3) 0.0306(3) 0.0298(3) -0.0002(2) 0.0098(2) 0.0102(2)
O1 0.0291(8) 0.0364(8) 0.0299(8) -0.0038(7) 0.0091(6) 0.0118(7)
N1 0.0211(8) 0.0270(8) 0.0235(8) 0.0125(7) 0.0071(6) 0.0122(7)
N2 0.0315(10) 0.0276(9) 0.0301(10) 0.0070(8) 0.0076(8) 0.0135(8)
N3 0.0252(8) 0.0301(9) 0.0261(9) 0.0127(7) 0.0115(7) 0.0156(7)
N4 0.0390(11) 0.0393(11) 0.0245(10) 0.0046(8) 0.0075(8) 0.0178(9)
C1 0.0426(12) 0.0321(11) 0.0265(11) 0.0112(9) 0.0145(9) 0.0246(10)
C2 0.0370(11) 0.0372(11) 0.0240(10) 0.0150(9) 0.0130(9) 0.0259(10)
C3 0.0473(14) 0.0468(14) 0.0384(13) 0.0180(11) 0.0122(11) 0.0346(12)
C4 0.0653(18) 0.0519(16) 0.0553(17) 0.0213(14) 0.0146(14) 0.0452(15)
C5 0.076(2) 0.0389(14) 0.0616(19) 0.0131(13) 0.0184(16) 0.0407(15)
C6 0.0592(17) 0.0401(13) 0.0357(13) 0.0051(10) 0.0092(12) 0.0303(13)
C7 0.0237(10) 0.0350(11) 0.0269(10) 0.0119(9) 0.0026(8) 0.0151(9)
C8 0.0338(12) 0.0381(13) 0.0399(13) 0.0094(10) -0.0074(10) 0.0119(10)
C9 0.0302(11) 0.0399(12) 0.0232(10) 0.0117(9) 0.0045(8) 0.0164(10)
C10 0.0261(11) 0.0485(14) 0.0414(13) 0.0265(11) 0.0153(9) 0.0233(10)
C11 0.0421(13) 0.0599(16) 0.0411(13) 0.0294(12) 0.0254(11) 0.0366(13)
C12 0.0300(12) 0.082(2) 0.0587(17) 0.0417(16) 0.0190(12) 0.0341(14)
C13 0.0344(11) 0.0465(13) 0.0206(10) 0.0080(9) 0.0091(8) 0.0276(10)
C14 0.0301(11) 0.0490(13) 0.0200(10) 0.0145(9) 0.0097(8) 0.0249(10)
C15 0.0434(14) 0.0605(16) 0.0253(11) 0.0207(11) 0.0103(10) 0.0292(13)
C16 0.0530(16) 0.082(2) 0.0211(11) 0.0189(12) 0.0123(11) 0.0391(16)
C17 0.0667(19) 0.080(2) 0.0208(11) 0.0042(12) 0.0110(12) 0.0480(17)
C18 0.0616(17) 0.0574(16) 0.0257(12) 0.0066(11) 0.0132(11) 0.0413(14)
C19 0.0277(10) 0.0363(11) 0.0358(12) 0.0217(10) 0.0135(9) 0.0176(9)
C20 0.0406(13) 0.0468(14) 0.0468(14) 0.0310(12) 0.0186(11) 0.0242(12)
C21 0.0296(12) 0.0359(12) 0.0441(14) 0.0152(11) 0.0108(10) 0.0100(10)
C22 0.0345(12) 0.0451(13) 0.0310(11) 0.0219(10) 0.0104(9) 0.0255(10)
C23 0.0396(13) 0.0425(13) 0.0445(14) 0.0194(11) 0.0133(11) 0.0270(11)
C24 0.0354(12) 0.0551(15) 0.0348(12) 0.0168(11) 0.0056(10) 0.0286(12)
C25 0.0184(14) 0.0330(16) 0.032(2) -0.0005(15) 0.0033(14) 0.0131(12)
C26 0.0202(13) 0.0271(14) 0.0311(18) 0.0050(13) 0.0074(13) 0.0110(11)
C27 0.0282(15) 0.0302(15) 0.048(2) 0.0062(14) 0.0115(14) 0.0115(12)
C28 0.0300(16) 0.0292(16) 0.067(3) 0.0034(16) 0.0121(16) 0.0076(13)
C29 0.0308(17) 0.0367(18) 0.053(3) -0.0122(18) 0.0017(17) 0.0086(14)
C30 0.0299(16) 0.0407(19) 0.040(2) -0.0084(17) 0.0003(16) 0.0161(14)
C31 0.0240(15) 0.0359(15) 0.0370(17) 0.0209(13) 0.0108(13) 0.0155(13)
C32 0.0343(17) 0.0397(17) 0.046(2) 0.0170(16) 0.0137(16) 0.0261(14)
C33 0.0429(18) 0.068(2) 0.081(3) 0.056(2) 0.0310(18) 0.0364(18)
C34 0.0267(13) 0.0385(15) 0.0280(14) 0.0140(11) 0.0121(11) 0.0127(12)
C35 0.0387(17) 0.0532(19) 0.0266(15) 0.0159(13) 0.0080(12) 0.0131(15)
C36 0.0360(18) 0.063(3) 0.0373(18) 0.0096(18) 0.0165(14) 0.0266(18)
C31A 0.022(5) 0.035(5) 0.035(5) 0.019(4) 0.019(4) 0.023(5)
C32A 0.029(6) 0.034(6) 0.035(6) 0.023(5) 0.016(5) 0.025(5)
C33A 0.031(5) 0.050(6) 0.031(5) 0.022(4) 0.017(4) 0.032(5)
C34A 0.031(6) 0.033(6) 0.042(7) 0.027(5) 0.026(5) 0.030(5)
C35A 0.039(7) 0.037(6) 0.047(7) 0.033(6) 0.033(6) 0.027(6)
C36A 0.040(7) 0.035(7) 0.034(7) 0.023(6) 0.024(6) 0.030(6)
C37 0.0249(11) 0.0418(13) 0.0322(12) -0.0012(10) 0.0033(9) 0.0089(10)
C38 0.0223(10) 0.0421(13) 0.0311(12) 0.0035(10) 0.0021(9) 0.0105(10)
C39 0.0332(13) 0.0547(16) 0.0394(14) 0.0040(12) -0.0033(10) 0.0190(12)
C40 0.0414(15) 0.070(2) 0.0438(16) 0.0074(14) -0.0110(12) 0.0215(15)
C41 0.0443(16) 0.077(2) 0.0305(14) -0.0029(14) -0.0085(12) 0.0161(15)
C42 0.0384(14) 0.0592(17) 0.0353(14) -0.0072(12) -0.0029(11) 0.0157(13)
C43 0.0221(10) 0.0439(13) 0.0530(15) 0.0143(11) 0.0154(10) 0.0182(10)
C44 0.0253(12) 0.0569(17) 0.080(2) 0.0154(15) 0.0115(13) 0.0236(12)
C45 0.0230(12) 0.0452(15) 0.088(2) 0.0085(15) 0.0177(13) 0.0108(11)
C46 0.0299(11) 0.0387(12) 0.0333(12) 0.0067(9) 0.0070(9) 0.0217(10)
C47 0.0457(14) 0.0480(14) 0.0364(13) 0.0046(11) 0.0131(11) 0.0312(12)
C48 0.0353(12) 0.0351(12) 0.0388(13) 0.0066(10) 0.0065(10) 0.0203(10)
Na1 0.0323(6) 0.0260(6) 0.0382(7) 0.0084(5) 0.0063(5) 0.0189(5)
O2 0.0496(19) 0.0290(15) 0.0405(19) 0.0044(13) 0.0057(15) 0.0146(14)
O3 0.0338(16) 0.0341(16) 0.0373(17) -0.0005(13) 0.0005(13) 0.0162(13)
O4 0.0392(17) 0.0345(17) 0.0320(16) -0.0022(13) 0.0058(12) 0.0175(14)
O5 0.053(2) 0.0464(19) 0.0392(18) -0.0039(15) -0.0048(15) 0.0348(18)
C49 0.035(3) 0.024(2) 0.042(3) -0.004(2) 0.006(2) 0.0038(19)
C50 0.027(2) 0.028(2) 0.040(2) 0.0055(19) 0.0151(18) 0.0179(17)
C51 0.043(2) 0.034(2) 0.032(2) 0.0031(18) 0.0009(18) 0.020(2)
C52 0.0318(19) 0.0197(18) 0.0281(19) 0.0112(14) 0.0031(15) 0.0159(15)
C53 0.036(2) 0.049(3) 0.032(2) -0.017(2) 0.0013(19) 0.028(2)
C54 0.0228(17) 0.034(2) 0.0264(19) -0.0062(16) 0.0022(14) 0.0198(16)
C55 0.024(2) 0.015(2) 0.079(4) -0.003(2) 0.021(2) 0.0087(19)
C56 0.067(3) 0.032(2) 0.0148(16) 0.0079(15) 0.0118(18) 0.038(2)
O2A 0.050(3) 0.028(2) 0.058(3) -0.003(2) 0.030(2) 0.012(2)
O3A 0.091(3) 0.032(2) 0.032(2) -0.0032(16) -0.024(2) 0.041(2)
O4A 0.041(3) 0.031(2) 0.068(3) -0.009(2) 0.029(2) 0.0050(19)
O5A 0.061(3) 0.037(2) 0.047(3) 0.011(2) 0.007(2) 0.026(3)
C49A 0.103(6) 0.064(5) 0.083(6) -0.018(4) -0.006(4) 0.071(5)
C50A 0.150(7) 0.091(5) 0.041(4) -0.001(3) -0.017(4) 0.101(5)
C51A 0.158(7) 0.020(3) 0.042(4) 0.006(3) 0.003(4) 0.034(4)
C52A 0.093(6) 0.033(3) 0.086(6) 0.004(4) 0.013(4) 0.006(4)
C53A 0.012(2) 0.032(3) 0.078(4) -0.031(3) -0.006(2) 0.001(2)
C54A 0.045(3) 0.082(5) 0.053(4) 0.003(3) -0.002(3) 0.034(3)
C55A 0.056(3) 0.021(2) 0.025(3) -0.001(2) 0.021(2) 0.008(2)
C56A 0.059(4) 0.051(4) 0.064(4) 0.006(3) 0.021(3) 0.021(4)
Na2 0.0799(11) 0.0215(6) 0.0320(7) -0.0008(5) -0.0206(7) 0.0167(7)
O6 0.048(2) 0.0251(17) 0.0275(17) 0.0021(13) -0.0057(14) 0.0157(15)
O7 0.047(2) 0.0230(16) 0.0278(19) 0.0016(13) -0.0043(16) 0.0136(16)
O8 0.050(2) 0.025(2) 0.034(2) 0.0049(16) 0.0050(18) 0.014(2)
O9 0.052(3) 0.031(2) 0.021(3) 0.001(2) -0.0038(19) 0.015(2)
C57 0.043(4) 0.028(3) 0.020(2) -0.005(2) -0.001(3) 0.018(3)
C58 0.054(4) 0.027(4) 0.029(3) 0.008(3) 0.005(3) 0.017(3)
C59 0.040(5) 0.039(3) 0.042(4) 0.016(3) 0.002(3) 0.020(3)
C60 0.055(4) 0.033(3) 0.047(4) 0.012(3) 0.003(3) 0.025(3)
C61 0.038(5) 0.032(4) 0.046(5) 0.006(3) 0.011(3) 0.013(4)
C62 0.050(3) 0.033(3) 0.023(2) 0.0049(19) -0.002(2) 0.009(2)
C63 0.062(8) 0.022(5) 0.039(7) 0.016(4) 0.019(5) 0.026(5)
C64 0.064(4) 0.027(3) 0.038(3) 0.005(2) -0.007(3) 0.027(3)
O6A 0.048(2) 0.0274(17) 0.0270(18) 0.0019(13) -0.0002(15) 0.0121(15)
O7A 0.053(2) 0.0257(16) 0.0355(19) 0.0043(14) -0.0064(16) 0.0174(16)
O8A 0.052(2) 0.0286(16) 0.0284(17) 0.0032(13) -0.0014(14) 0.0228(16)
O9A 0.043(2) 0.0260(18) 0.0291(18) -0.0022(14) 0.0007(15) 0.0151(16)
C57A 0.049(4) 0.031(4) 0.026(3) 0.008(3) -0.008(2) 0.008(3)
C58A 0.044(6) 0.030(3) 0.039(5) 0.006(3) -0.015(4) 0.009(4)
C59A 0.059(4) 0.035(3) 0.048(4) 0.006(3) -0.001(4) 0.032(3)
C60A 0.040(5) 0.040(6) 0.038(4) 0.004(3) 0.003(3) 0.022(5)
C61A 0.054(5) 0.033(3) 0.021(4) 0.002(3) 0.000(3) 0.024(4)
C62A 0.066(8) 0.026(6) 0.022(5) -0.001(4) -0.017(5) 0.018(5)
C63A 0.050(3) 0.030(3) 0.035(3) -0.003(2) 0.009(2) 0.017(2)
C64A 0.046(5) 0.031(4) 0.036(4) -0.005(3) 0.004(3) 0.015(3)
O10 0.0569(14) 0.0667(15) 0.0770(17) 0.0124(13) 0.0101(12) 0.0246(12)
C65 0.083(3) 0.092(3) 0.148(5) -0.031(3) -0.033(3) 0.053(3)
C66 0.078(2) 0.066(2) 0.081(3) -0.0035(19) -0.007(2) 0.047(2)
C67 0.071(2) 0.073(2) 0.063(2) 0.0163(19) 0.0140(18) 0.021(2)
C68 0.119(4) 0.106(3) 0.058(2) 0.023(2) 0.013(2) 0.043(3)

loop_
_atom_type_symbol
_atom_type_description
_atom_type_scat_dispersion_real
_atom_type_scat_dispersion_imag
_atom_type_scat_source
C C 0.0033 0.0016 'International Tables Vol C Tables 4.2.6.8 and 6.1.1.4'
H H 0.0000 0.0000 'International Tables Vol C Tables 4.2.6.8 and 6.1.1.4'
Fe Fe 0.3463 0.8444 'International Tables Vol C Tables 4.2.6.8 and 6.1.1.4'
N N 0.0061 0.0033 'International Tables Vol C Tables 4.2.6.8 and 6.1.1.4'
Na Na 0.0362 0.0249 'International Tables Vol C Tables 4.2.6.8 and 6.1.1.4'
O O 0.0106 0.0060 'International Tables Vol C Tables 4.2.6.8 and 6.1.1.4'
P P 0.1023 0.0942 'International Tables Vol C Tables 4.2.6.8 and 6.1.1.4'
Si Si 0.0817 0.0704 'International Tables Vol C Tables 4.2.6.8 and 6.1.1.4'

loop_
_geom_angle_atom_site_label_1
_geom_angle_atom_site_label_2
_geom_angle_atom_site_label_3
_geom_angle
_geom_angle_site_symmetry_1
_geom_angle_site_symmetry_3
H0A Fe1 H0B 67.1(13) . .
Fe2 Fe1 H0A 33.3(10) . .
Fe2 Fe1 H0B 35.3(9) . .
P1 Fe1 H0A 88.8(10) . .
P1 Fe1 H0B 155.6(9) . .
P1 Fe1 Fe2 121.545(17) . .
P1 Fe1 Si1 83.11(2) . .
P2 Fe1 H0A 158.4(10) . .
P2 Fe1 H0B 98.0(9) . .
P2 Fe1 Fe2 133.196(19) . .
P2 Fe1 P1 103.88(2) . .
P2 Fe1 Si1 84.48(2) . .
Si1 Fe1 H0A 79.7(10) . .
Si1 Fe1 H0B 88.5(9) . .
Si1 Fe1 Fe2 89.962(18) . .
N1 Fe1 H0A 98.9(10) . .
N1 Fe1 H0B 89.0(9) . .
N1 Fe1 Fe2 87.69(5) . .
N1 Fe1 P1 99.06(6) . .
N1 Fe1 P2 96.33(5) . .
N1 Fe1 Si1 177.41(5) . .
Fe1 Fe2 H0A 32.4(10) . .
Fe1 Fe2 H0B 34.4(9) . .
H0A Fe2 H0B 65.5(13) . .
P3 Fe2 Fe1 128.20(4) . .
P3 Fe2 H0A 96.0(10) . .
P3 Fe2 H0B 153.7(9) . .
P3 Fe2 P4 109.05(4) . .
P3A Fe2 Fe1 137.56(13) . .
P3A Fe2 H0A 106.8(10) . .
P3A Fe2 H0B 152.1(9) . .
P3A Fe2 P4 96.40(14) . .
P3A Fe2 Si2 76.60(17) . .
P4 Fe2 Fe1 120.504(19) . .
P4 Fe2 H0A 151.8(10) . .
P4 Fe2 H0B 86.6(9) . .
Si2 Fe2 Fe1 87.328(18) . .
Si2 Fe2 H0A 87.2(9) . .
Si2 Fe2 H0B 76.3(9) . .
Si2 Fe2 P3 84.65(4) . .
Si2 Fe2 P4 82.74(2) . .
N3 Fe2 Fe1 91.24(5) . .
N3 Fe2 H0A 91.7(9) . .
N3 Fe2 H0B 102.4(9) . .
N3 Fe2 P3 96.29(6) . .
N3 Fe2 P3A 104.54(18) . .
N3 Fe2 P4 97.94(6) . .
N3 Fe2 Si2 178.57(6) . .
C2 P1 Fe1 110.80(7) . .
C2 P1 C7 103.47(10) . .
C2 P1 C10 97.83(10) . .
C7 P1 Fe1 117.17(7) . .
C7 P1 C10 99.15(10) . .
C10 P1 Fe1 125.00(7) . .
C14 P2 Fe1 113.14(7) . .
C14 P2 C19 103.08(10) . .
C14 P2 C22 98.82(10) . .
C19 P2 Fe1 116.48(7) . .
C22 P2 Fe1 122.26(7) . .
C22 P2 C19 100.02(10) . .
C26 P3 Fe2 110.90(12) . .
C26 P3 C31 98.41(15) . .
C26 P3 C34 104.35(15) . .
C31 P3 Fe2 119.80(10) . .
C34 P3 Fe2 122.79(11) . .
C34 P3 C31 96.93(15) . .
Fe2 P3A Si2 52.06(10) . .
C26A P3A Fe2 116.3(6) . .
C26A P3A Si2 64.4(5) . .
C26A P3A C34A 105.1(7) . .
C31A P3A Fe2 114.8(5) . .
C31A P3A Si2 121.1(4) . .
C31A P3A C26A 99.8(6) . .
C31A P3A C34A 100.2(6) . .
C34A P3A Fe2 118.0(4) . .
C34A P3A Si2 138.3(4) . .
C38 P4 Fe2 108.61(8) . .
C38 P4 C43 97.77(11) . .
C38 P4 C46 103.77(11) . .
C43 P4 Fe2 127.97(8) . .
C46 P4 Fe2 117.37(8) . .
C46 P4 C43 97.65(10) . .
O1 Si1 Fe1 118.78(6) . .
O1 Si1 C1 103.72(10) . .
O1 Si1 C13 105.03(10) . .
C1 Si1 Fe1 109.28(8) . .
C13 Si1 Fe1 111.10(8) . .
C13 Si1 C1 108.30(9) . .
Fe2 Si2 P3A 51.35(13) . .
O1 Si2 Fe2 120.45(6) . .
O1 Si2 P3A 128.79(13) . .
O1 Si2 C25 105.57(12) . .
O1 Si2 C25A 103.1(6) . .
O1 Si2 C37 103.64(10) . .
C25 Si2 Fe2 108.52(13) . .
C25A Si2 Fe2 120.2(5) . .
C25A Si2 P3A 69.9(5) . .
C25A Si2 C37 98.6(5) . .
C37 Si2 Fe2 107.55(8) . .
C37 Si2 P3A 127.50(13) . .
C37 Si2 C25 110.95(14) . .
Si1 O1 Si2 117.77(9) . .
N2 N1 Fe1 177.15(17) . .
N4 N3 Fe2 178.72(18) . .
C2 C1 Si1 115.45(16) . .
C2 C1 C6 118.2(2) . .
C6 C1 Si1 125.8(2) . .
C1 C2 P1 114.01(15) . .
C1 C2 C3 120.7(2) . .
C3 C2 P1 125.23(19) . .
C2 C3 H3 120.1 . .
C4 C3 C2 119.8(3) . .
C4 C3 H3 120.1 . .
C3 C4 H4 119.8 . .
C5 C4 C3 120.4(2) . .
C5 C4 H4 119.8 . .
C4 C5 H5 119.8 . .
C4 C5 C6 120.4(3) . .
C6 C5 H5 119.8 . .
C1 C6 H6 119.8 . .
C5 C6 C1 120.4(3) . .
C5 C6 H6 119.8 . .
P1 C7 H7 107.9 . .
C8 C7 P1 111.99(15) . .
C8 C7 H7 107.9 . .
C9 C7 P1 110.38(15) . .
C9 C7 H7 107.9 . .
C9 C7 C8 110.6(2) . .
C7 C8 H8A 109.5 . .
C7 C8 H8B 109.5 . .
C7 C8 H8C 109.5 . .
H8A C8 H8B 109.5 . .
H8A C8 H8C 109.5 . .
H8B C8 H8C 109.5 . .
C7 C9 H9A 109.5 . .
C7 C9 H9B 109.5 . .
C7 C9 H9C 109.5 . .
H9A C9 H9B 109.5 . .
H9A C9 H9C 109.5 . .
H9B C9 H9C 109.5 . .
P1 C10 H10 107.0 . .
C11 C10 P1 110.46(17) . .
C11 C10 H10 107.0 . .
C11 C10 C12 108.1(2) . .
C12 C10 P1 116.77(15) . .
C12 C10 H10 107.0 . .
C10 C11 H11A 109.5 . .
C10 C11 H11B 109.5 . .
C10 C11 H11C 109.5 . .
H11A C11 H11B 109.5 . .
H11A C11 H11C 109.5 . .
H11B C11 H11C 109.5 . .
C10 C12 H12A 109.5 . .
C10 C12 H12B 109.5 . .
C10 C12 H12C 109.5 . .
H12A C12 H12B 109.5 . .
H12A C12 H12C 109.5 . .
H12B C12 H12C 109.5 . .
C14 C13 Si1 115.81(16) . .
C18 C13 Si1 125.52(19) . .
C18 C13 C14 118.6(2) . .
C13 C14 P2 115.23(15) . .
C13 C14 C15 119.5(2) . .
C15 C14 P2 125.3(2) . .
C14 C15 H15 119.8 . .
C16 C15 C14 120.5(3) . .
C16 C15 H15 119.8 . .
C15 C16 H16 119.8 . .
C17 C16 C15 120.5(2) . .
C17 C16 H16 119.8 . .
C16 C17 H17 120.3 . .
C16 C17 C18 119.4(3) . .
C18 C17 H17 120.3 . .
C13 C18 H18 119.2 . .
C17 C18 C13 121.6(3) . .
C17 C18 H18 119.2 . .
P2 C19 H19 105.7 . .
C20 C19 P2 118.91(17) . .
C20 C19 H19 105.7 . .
C21 C19 P2 111.31(14) . .
C21 C19 H19 105.7 . .
C21 C19 C20 108.7(2) . .
C19 C20 H20A 109.5 . .
C19 C20 H20B 109.5 . .
C19 C20 H20C 109.5 . .
H20A C20 H20B 109.5 . .
H20A C20 H20C 109.5 . .
H20B C20 H20C 109.5 . .
C19 C21 H21A 109.5 . .
C19 C21 H21B 109.5 . .
C19 C21 H21C 109.5 . .
H21A C21 H21B 109.5 . .
H21A C21 H21C 109.5 . .
H21B C21 H21C 109.5 . .
P2 C22 H22 107.3 . .
C23 C22 P2 112.47(16) . .
C23 C22 H22 107.3 . .
C24 C22 P2 110.26(16) . .
C24 C22 H22 107.3 . .
C24 C22 C23 111.91(19) . .
C22 C23 H23A 109.5 . .
C22 C23 H23B 109.5 . .
C22 C23 H23C 109.5 . .
H23A C23 H23B 109.5 . .
H23A C23 H23C 109.5 . .
H23B C23 H23C 109.5 . .
C22 C24 H24A 109.5 . .
C22 C24 H24B 109.5 . .
C22 C24 H24C 109.5 . .
H24A C24 H24B 109.5 . .
H24A C24 H24C 109.5 . .
H24B C24 H24C 109.5 . .
C26 C25 Si2 116.6(2) . .
C30 C25 Si2 124.9(3) . .
C30 C25 C26 118.3(3) . .
C25 C26 P3 113.8(2) . .
C27 C26 P3 125.9(3) . .
C27 C26 C25 120.2(3) . .
C26 C27 H27 120.0 . .
C28 C27 C26 120.0(4) . .
C28 C27 H27 120.0 . .
C27 C28 H28 119.7 . .
C29 C28 C27 120.6(3) . .
C29 C28 H28 119.7 . .
C28 C29 H29 120.1 . .
C28 C29 C30 119.9(3) . .
C30 C29 H29 120.1 . .
C25 C30 H30 119.5 . .
C29 C30 C25 121.1(4) . .
C29 C30 H30 119.5 . .
P3 C31 H31 107.0 . .
C32 C31 P3 109.7(2) . .
C32 C31 H31 107.0 . .
C32 C31 C33 108.3(3) . .
C33 C31 P3 117.4(2) . .
C33 C31 H31 107.0 . .
C31 C32 H32A 109.5 . .
C31 C32 H32B 109.5 . .
C31 C32 H32C 109.5 . .
H32A C32 H32B 109.5 . .
H32A C32 H32C 109.5 . .
H32B C32 H32C 109.5 . .
C31 C33 H33A 109.5 . .
C31 C33 H33B 109.5 . .
C31 C33 H33C 109.5 . .
H33A C33 H33B 109.5 . .
H33A C33 H33C 109.5 . .
H33B C33 H33C 109.5 . .
P3 C34 H34 107.5 . .
C35 C34 P3 111.49(18) . .
C35 C34 H34 107.5 . .
C36 C34 P3 112.8(2) . .
C36 C34 H34 107.5 . .
C36 C34 C35 109.9(3) . .
C34 C35 H35A 109.5 . .
C34 C35 H35B 109.5 . .
C34 C35 H35C 109.5 . .
H35A C35 H35B 109.5 . .
H35A C35 H35C 109.5 . .
H35B C35 H35C 109.5 . .
C34 C36 H36A 109.5 . .
C34 C36 H36B 109.5 . .
C34 C36 H36C 109.5 . .
H36A C36 H36B 109.5 . .
H36A C36 H36C 109.5 . .
H36B C36 H36C 109.5 . .
C26A C25A Si2 105.9(12) . .
C26A C25A C30A 119.6(15) . .
C30A C25A Si2 133.2(13) . .
C25A C26A P3A 118.1(12) . .
C25A C26A C27A 119.8(14) . .
C27A C26A P3A 122.0(12) . .
C26A C27A H27A 120.9 . .
C28A C27A C26A 118.2(14) . .
C28A C27A H27A 120.9 . .
C27A C28A H28A 119.2 . .
C27A C28A C29A 121.7(15) . .
C29A C28A H28A 119.2 . .
C28A C29A H29A 119.9 . .
C30A C29A C28A 120.1(16) . .
C30A C29A H29A 119.9 . .
C25A C30A H30A 119.7 . .
C29A C30A C25A 120.6(15) . .
C29A C30A H30A 119.7 . .
P3A C31A H31A 107.4 . .
C32A C31A P3A 111.0(8) . .
C32A C31A H31A 107.4 . .
C32A C31A C33A 110.9(11) . .
C33A C31A P3A 112.3(8) . .
C33A C31A H31A 107.4 . .
C31A C32A H32D 109.5 . .
C31A C32A H32E 109.5 . .
C31A C32A H32F 109.5 . .
H32D C32A H32E 109.5 . .
H32D C32A H32F 109.5 . .
H32E C32A H32F 109.5 . .
C31A C33A H33D 109.5 . .
C31A C33A H33E 109.5 . .
C31A C33A H33F 109.5 . .
H33D C33A H33E 109.5 . .
H33D C33A H33F 109.5 . .
H33E C33A H33F 109.5 . .
P3A C34A H34A 104.1 . .
C35A C34A P3A 118.6(7) . .
C35A C34A H34A 104.1 . .
C36A C34A P3A 113.1(8) . .
C36A C34A H34A 104.1 . .
C36A C34A C35A 111.1(11) . .
C34A C35A H35D 109.5 . .
C34A C35A H35E 109.5 . .
C34A C35A H35F 109.5 . .
H35D C35A H35E 109.5 . .
H35D C35A H35F 109.5 . .
H35E C35A H35F 109.5 . .
C34A C36A H36D 109.5 . .
C34A C36A H36E 109.5 . .
C34A C36A H36F 109.5 . .
H36D C36A H36E 109.5 . .
H36D C36A H36F 109.5 . .
H36E C36A H36F 109.5 . .
C38 C37 Si2 115.95(18) . .
C42 C37 Si2 125.4(2) . .
C42 C37 C38 118.0(3) . .
C37 C38 P4 113.47(18) . .
C39 C38 P4 125.8(2) . .
C39 C38 C37 120.8(2) . .
C38 C39 H39 120.2 . .
C40 C39 C38 119.7(3) . .
C40 C39 H39 120.2 . .
C39 C40 H40 120.0 . .
C41 C40 C39 119.9(3) . .
C41 C40 H40 120.0 . .
C40 C41 H41 119.7 . .
C40 C41 C42 120.6(3) . .
C42 C41 H41 119.7 . .
C37 C42 H42 119.5 . .
C41 C42 C37 120.9(3) . .
C41 C42 H42 119.5 . .
P4 C43 H43 107.0 . .
C44 C43 P4 116.27(18) . .
C44 C43 H43 107.0 . .
C44 C43 C45 107.6(2) . .
C45 C43 P4 111.56(16) . .
C45 C43 H43 107.0 . .
C43 C44 H44A 109.5 . .
C43 C44 H44B 109.5 . .
C43 C44 H44C 109.5 . .
H44A C44 H44B 109.5 . .
H44A C44 H44C 109.5 . .
H44B C44 H44C 109.5 . .
C43 C45 H45A 109.5 . .
C43 C45 H45B 109.5 . .
C43 C45 H45C 109.5 . .
H45A C45 H45B 109.5 . .
H45A C45 H45C 109.5 . .
H45B C45 H45C 109.5 . .
P4 C46 H46 107.7 . .
C47 C46 P4 111.40(16) . .
C47 C46 H46 107.7 . .
C48 C46 P4 110.97(15) . .
C48 C46 H46 107.7 . .
C48 C46 C47 111.3(2) . .
C46 C47 H47A 109.5 . .
C46 C47 H47B 109.5 . .
C46 C47 H47C 109.5 . .
H47A C47 H47B 109.5 . .
H47A C47 H47C 109.5 . .
H47B C47 H47C 109.5 . .
C46 C48 H48A 109.5 . .
C46 C48 H48B 109.5 . .
C46 C48 H48C 109.5 . .
H48A C48 H48B 109.5 . .
H48A C48 H48C 109.5 . .
H48B C48 H48C 109.5 . .
O2 Na1 O2 180.0 . 2_545
O2 Na1 O3 108.77(11) 2_545 .
O2 Na1 O3 71.23(11) 2_545 2_545
O2 Na1 O3 71.23(11) . .
O2 Na1 O3 108.77(11) . 2_545
O2 Na1 O4 67.85(10) . 2_545
O2 Na1 O4 112.15(10) 2_545 2_545
O2 Na1 O4 112.15(10) . .
O2 Na1 O4 67.85(10) 2_545 .
O3 Na1 O3 180.0 . 2_545
O3 Na1 O4 110.12(10) 2_545 .
O3 Na1 O4 69.87(10) 2_545 2_545
O3 Na1 O4 110.13(10) . 2_545
O3 Na1 O4 69.88(10) . .
O4 Na1 O4 180.0 2_545 .
O5 Na1 O2 107.01(11) 2_545 .
O5 Na1 O2 72.99(11) 2_545 2_545
O5 Na1 O2 107.01(11) . 2_545
O5 Na1 O2 72.99(11) . .
O5 Na1 O3 110.58(10) . .
O5 Na1 O3 110.58(10) 2_545 2_545
O5 Na1 O3 69.42(10) . 2_545
O5 Na1 O3 69.42(10) 2_545 .
O5 Na1 O4 108.16(11) 2_545 .
O5 Na1 O4 71.84(11) . .
O5 Na1 O4 71.84(11) 2_545 2_545
O5 Na1 O4 108.16(11) . 2_545
O5 Na1 O5 180.0 2_545 .
O2A Na1 O2A 180.0(2) 2_545 .
O3A Na1 O2A 68.22(18) . .
O3A Na1 O2A 68.22(18) 2_545 2_545
O3A Na1 O2A 111.78(18) 2_545 .
O3A Na1 O2A 111.78(18) . 2_545
O3A Na1 O3A 180.0 . 2_545
C49 O2 Na1 106.7(3) . .
C49 O2 C56 116.9(3) . .
C56 O2 Na1 110.2(2) . .
C50 O3 Na1 110.6(2) . .
C51 O3 Na1 108.6(3) . .
C51 O3 C50 115.0(3) . .
C52 O4 Na1 113.5(2) . .
C53 O4 Na1 103.3(3) . .
C53 O4 C52 114.7(3) . .
C54 O5 Na1 115.8(2) . .
C55 O5 Na1 104.4(3) . .
C55 O5 C54 117.0(3) . .
Na1 C49 H49A 86.8 . .
Na1 C49 H49B 156.2 . .
O2 C49 Na1 47.6(2) . .
O2 C49 H49A 108.9 . .
O2 C49 H49B 108.9 . .
O2 C49 C50 113.5(4) . .
H49A C49 H49B 107.7 . .
C50 C49 Na1 82.9(3) . .
C50 C49 H49A 108.9 . .
C50 C49 H49B 108.9 . .
O3 C50 H50A 111.1 . .
O3 C50 H50B 111.1 . .
C49 C50 O3 103.3(4) . .
C49 C50 H50A 111.1 . .
C49 C50 H50B 111.1 . .
H50A C50 H50B 109.1 . .
O3 C51 H51A 108.8 . .
O3 C51 H51B 108.8 . .
O3 C51 C52 113.6(4) . .
H51A C51 H51B 107.7 . .
C52 C51 H51A 108.8 . .
C52 C51 H51B 108.8 . .
O4 C52 C51 103.1(3) . .
O4 C52 H52A 111.1 . .
O4 C52 H52B 111.1 . .
C51 C52 H52A 111.1 . .
C51 C52 H52B 111.1 . .
H52A C52 H52B 109.1 . .
Na1 C53 H53A 86.0 . .
Na1 C53 H53B 158.1 . .
O4 C53 Na1 50.5(3) . .
O4 C53 H53A 108.0 . .
O4 C53 H53B 108.0 . .
O4 C53 C54 117.4(4) . .
H53A C53 H53B 107.2 . .
C54 C53 Na1 83.3(3) . .
C54 C53 H53A 108.0 . .
C54 C53 H53B 108.0 . .
O5 C54 H54A 111.5 . .
O5 C54 H54B 111.5 . .
C53 C54 O5 101.4(4) . .
C53 C54 H54A 111.5 . .
C53 C54 H54B 111.5 . .
H54A C54 H54B 109.3 . .
Na1 C55 H55A 82.2 . .
Na1 C55 H55B 157.8 . .
O5 C55 Na1 50.5(3) . .
O5 C55 H55A 107.3 . .
O5 C55 H55B 107.3 . .
O5 C55 C56 120.1(5) . .
H55A C55 H55B 106.9 . .
C56 C55 Na1 88.5(3) . .
C56 C55 H55A 107.3 . .
C56 C55 H55B 107.3 . .
O2 C56 H56A 111.7 . .
O2 C56 H56B 111.7 . .
C55 C56 O2 100.2(4) . .
C55 C56 H56A 111.7 . .
C55 C56 H56B 111.7 . .
H56A C56 H56B 109.5 . .
C49A O2A Na1 103.5(5) . .
C56A O2A Na1 126.7(5) . .
C56A O2A C49A 109.7(6) . .
C50A O3A Na1 117.1(5) . .
C50A O3A C51A 123.8(6) . .
C51A O3A Na1 101.3(4) . .
C52A O4A Na1 117.4(6) . .
C52A O4A C53A 116.3(6) . .
C53A O4A Na1 104.6(3) . .
C54A O5A Na1 115.0(4) . .
C54A O5A C55A 117.7(6) . .
C55A O5A Na1 102.4(4) . .
O2A C49A H49C 108.4 . .
O2A C49A H49D 108.4 . .
H49C C49A H49D 107.4 . .
C50A C49A O2A 115.6(8) . .
C50A C49A H49C 108.4 . .
C50A C49A H49D 108.4 . .
O3A C50A H50C 108.6 . .
O3A C50A H50D 108.6 . .
C49A C50A O3A 114.6(8) . .
C49A C50A H50C 108.6 . .
C49A C50A H50D 108.6 . .
H50C C50A H50D 107.6 . .
O3A C51A H51C 108.9 . .
O3A C51A H51D 108.9 . .
H51C C51A H51D 107.7 . .
C52A C51A O3A 113.4(7) . .
C52A C51A H51C 108.9 . .
C52A C51A H51D 108.9 . .
O4A C52A C51A 107.7(8) . .
O4A C52A H52C 110.2 . .
O4A C52A H52D 110.2 . .
C51A C52A H52C 110.2 . .
C51A C52A H52D 110.2 . .
H52C C52A H52D 108.5 . .
O4A C53A H53C 109.1 . .
O4A C53A H53D 109.1 . .
H53C C53A H53D 107.8 . .
C54A C53A O4A 112.5(5) . .
C54A C53A H53C 109.1 . .
C54A C53A H53D 109.1 . .
O5A C54A C53A 109.6(7) . .
O5A C54A H54C 109.7 . .
O5A C54A H54D 109.7 . .
C53A C54A H54C 109.7 . .
C53A C54A H54D 109.7 . .
H54C C54A H54D 108.2 . .
O5A C55A H55C 108.2 . .
O5A C55A H55D 108.2 . .
H55C C55A H55D 107.3 . .
C56A C55A O5A 116.6(5) . .
C56A C55A H55C 108.2 . .
C56A C55A H55D 108.2 . .
O2A C56A C55A 101.9(6) . .
O2A C56A H56C 111.4 . .
O2A C56A H56D 111.4 . .
C55A C56A H56C 111.4 . .
C55A C56A H56D 111.4 . .
H56C C56A H56D 109.2 . .
O6 Na2 O6 180.00(13) 2_766 .
O6 Na2 O7 110.91(10) . 2_766
O6 Na2 O7 69.09(10) 2_766 2_766
O6 Na2 O7 110.91(10) 2_766 .
O6 Na2 O7 69.09(10) . .
O7 Na2 O7 180.0 2_766 .
O6A Na2 O6A 180.00(6) 2_766 .
O7A Na2 O6A 69.97(13) . .
O7A Na2 O6A 69.98(13) 2_766 2_766
O7A Na2 O6A 110.03(13) . 2_766
O7A Na2 O6A 110.03(13) 2_766 .
O7A Na2 O7A 180.0 . 2_766
O7A Na2 O9A 110.20(12) 2_766 2_766
O7A Na2 O9A 110.20(12) . .
O7A Na2 O9A 69.80(11) 2_766 .
O7A Na2 O9A 69.80(11) . 2_766
O8A Na2 O6A 69.72(11) 2_766 .
O8A Na2 O6A 110.28(12) 2_766 2_766
O8A Na2 O6A 69.73(11) . 2_766
O8A Na2 O6A 110.27(12) . .
O8A Na2 O7A 105.96(12) 2_766 .
O8A Na2 O7A 105.96(12) . 2_766
O8A Na2 O7A 74.04(12) 2_766 2_766
O8A Na2 O7A 74.04(12) . .
O8A Na2 O8A 180.0 2_766 .
O8A Na2 O9A 72.13(11) 2_766 2_766
O8A Na2 O9A 107.87(11) 2_766 .
O8A Na2 O9A 107.87(11) . 2_766
O8A Na2 O9A 72.13(11) . .
O9A Na2 O6A 67.71(11) . .
O9A Na2 O6A 112.29(11) . 2_766
O9A Na2 O6A 112.29(11) 2_766 .
O9A Na2 O6A 67.71(11) 2_766 2_766
O9A Na2 O9A 180.0 . 2_766
C57 O6 Na2 117.2(4) . .
C64 O6 Na2 111.0(3) . .
C64 O6 C57 113.5(5) . .
C58 O7 Na2 104.8(4) . .
C58 O7 C59 114.9(6) . .
C59 O7 Na2 119.9(4) . .
C60 O8 Na2 107.9(4) . .
C60 O8 C61 113.1(7) . .
C61 O8 Na2 118.1(5) . .
C62 O9 Na2 112.4(4) . .
C63 O9 Na2 108.6(8) . .
C63 O9 C62 117.5(10) . .
O6 C57 H57A 110.7 . .
O6 C57 H57B 110.7 . .
O6 C57 C58 105.4(7) . .
H57A C57 H57B 108.8 . .
C58 C57 H57A 110.7 . .
C58 C57 H57B 110.7 . .
O7 C58 C57 113.0(7) . .
O7 C58 H58A 109.0 . .
O7 C58 H58B 109.0 . .
C57 C58 H58A 109.0 . .
C57 C58 H58B 109.0 . .
H58A C58 H58B 107.8 . .
O7 C59 H59A 110.6 . .
O7 C59 H59B 110.6 . .
O7 C59 C60 105.8(7) . .
H59A C59 H59B 108.7 . .
C60 C59 H59A 110.6 . .
C60 C59 H59B 110.6 . .
O8 C60 C59 111.9(6) . .
O8 C60 H60A 109.2 . .
O8 C60 H60B 109.2 . .
C59 C60 H60A 109.2 . .
C59 C60 H60B 109.2 . .
H60A C60 H60B 107.9 . .
O8 C61 H61A 110.5 . .
O8 C61 H61B 110.5 . .
O8 C61 C62 106.2(7) . .
H61A C61 H61B 108.7 . .
C62 C61 H61A 110.5 . .
C62 C61 H61B 110.5 . .
O9 C62 C61 113.5(5) . .
O9 C62 H62A 108.9 . .
O9 C62 H62B 108.9 . .
C61 C62 H62A 108.9 . .
C61 C62 H62B 108.9 . .
H62A C62 H62B 107.7 . .
O9 C63 H63A 108.5 . .
O9 C63 H63B 108.5 . .
O9 C63 C64 115.0(14) . .
H63A C63 H63B 107.5 . .
C64 C63 H63A 108.5 . .
C64 C63 H63B 108.5 . .
O6 C64 C63 109.2(9) . .
O6 C64 H64A 109.8 . .
O6 C64 H64B 109.8 . .
C63 C64 H64A 109.8 . .
C63 C64 H64B 109.8 . .
H64A C64 H64B 108.3 . .
C57A O6A Na2 108.0(4) . .
C57A O6A C64A 114.0(6) . .
C64A O6A Na2 116.1(5) . .
C58A O7A Na2 116.2(4) . .
C59A O7A Na2 104.9(4) . .
C59A O7A C58A 115.5(5) . .
C60A O8A Na2 115.2(4) . .
C60A O8A C61A 114.9(6) . .
C61A O8A Na2 110.9(4) . .
C62A O9A Na2 112.4(9) . .
C63A O9A Na2 111.8(3) . .
C63A O9A C62A 109.6(7) . .
O6A C57A H57C 109.3 . .
O6A C57A H57D 109.3 . .
O6A C57A C58A 111.8(7) . .
H57C C57A H57D 107.9 . .
C58A C57A H57C 109.3 . .
C58A C57A H57D 109.3 . .
O7A C58A C57A 107.7(7) . .
O7A C58A H58C 110.2 . .
O7A C58A H58D 110.2 . .
C57A C58A H58C 110.2 . .
C57A C58A H58D 110.2 . .
H58C C58A H58D 108.5 . .
Na2 C59A H59C 88.5 . .
Na2 C59A H59D 156.5 . .
O7A C59A Na2 48.3(3) . .
O7A C59A H59C 109.1 . .
O7A C59A H59D 109.1 . .
O7A C59A C60A 112.6(6) . .
H59C C59A H59D 107.8 . .
C60A C59A Na2 79.9(5) . .
C60A C59A H59C 109.1 . .
C60A C59A H59D 109.1 . .
O8A C60A C59A 107.8(6) . .
O8A C60A H60C 110.1 . .
O8A C60A H60D 110.1 . .
C59A C60A H60C 110.1 . .
C59A C60A H60D 110.1 . .
H60C C60A H60D 108.5 . .
Na2 C61A H61C 89.4 . .
Na2 C61A H61D 152.1 . .
O8A C61A Na2 43.8(3) . .
O8A C61A H61C 108.7 . .
O8A C61A H61D 108.7 . .
O8A C61A C62A 114.4(9) . .
H61C C61A H61D 107.6 . .
C62A C61A Na2 85.5(8) . .
C62A C61A H61C 108.7 . .
C62A C61A H61D 108.7 . .
O9A C62A C61A 97.4(10) . .
O9A C62A H62C 112.3 . .
O9A C62A H62D 112.3 . .
C61A C62A H62C 112.3 . .
C61A C62A H62D 112.3 . .
H62C C62A H62D 109.9 . .
O9A C63A H63C 109.0 . .
O9A C63A H63D 109.0 . .
O9A C63A C64A 113.0(5) . .
H63C C63A H63D 107.8 . .
C64A C63A H63C 109.0 . .
C64A C63A H63D 109.0 . .
O6A C64A C63A 108.2(7) . .
O6A C64A H64C 110.1 . .
O6A C64A H64D 110.1 . .
C63A C64A H64C 110.1 . .
C63A C64A H64D 110.1 . .
H64C C64A H64D 108.4 . .
C66 O10 C67 112.1(3) . .
H65A C65 H65B 109.5 . .
H65A C65 H65C 109.5 . .
H65B C65 H65C 109.5 . .
C66 C65 H65A 109.5 . .
C66 C65 H65B 109.5 . .
C66 C65 H65C 109.5 . .
O10 C66 C65 110.3(4) . .
O10 C66 H66A 109.6 . .
O10 C66 H66B 109.6 . .
C65 C66 H66A 109.6 . .
C65 C66 H66B 109.6 . .
H66A C66 H66B 108.1 . .
O10 C67 H67A 109.8 . .
O10 C67 H67B 109.8 . .
O10 C67 C68 109.5(3) . .
H67A C67 H67B 108.2 . .
C68 C67 H67A 109.8 . .
C68 C67 H67B 109.8 . .
C67 C68 H68A 109.5 . .
C67 C68 H68B 109.5 . .
C67 C68 H68C 109.5 . .
H68A C68 H68B 109.5 . .
H68A C68 H68C 109.5 . .
H68B C68 H68C 109.5 . .
C70 O11 C71 104.3(14) . .
H69A C69 H69B 109.5 . .
H69A C69 H69C 109.5 . .
H69B C69 H69C 109.5 . .
C70 C69 H69A 109.5 . .
C70 C69 H69B 109.5 . .
C70 C69 H69C 109.5 . .
O11 C70 C69 153(2) . .
O11 C70 H70A 98.3 . .
O11 C70 H70B 98.3 . .
C69 C70 H70A 98.3 . .
C69 C70 H70B 98.3 . .
H70A C70 H70B 103.8 . .
O11 C71 H71A 107.5 . .
O11 C71 H71B 107.5 . .
H71A C71 H71B 107.0 . .
C72 C71 O11 119.5(14) . .
C72 C71 H71A 107.5 . .
C72 C71 H71B 107.5 . .
C71 C72 H72A 109.5 . .
C71 C72 H72B 109.5 . .
C71 C72 H72C 109.5 . .
H72A C72 H72B 109.5 . .
H72A C72 H72C 109.5 . .
H72B C72 H72C 109.5 . .
C70A O11A C71A 115.4(9) . .
H69D C69A H69E 109.5 . .
H69D C69A H69F 109.5 . .
H69E C69A H69F 109.5 . .
C70A C69A H69D 109.5 . .
C70A C69A H69E 109.5 . .
C70A C69A H69F 109.5 . .
O11A C70A C69A 136.2(12) . .
O11A C70A H70C 103.1 . .
O11A C70A H70D 103.1 . .
C69A C70A H70C 103.1 . .
C69A C70A H70D 103.1 . .
H70C C70A H70D 105.1 . .
O11A C71A H71C 105.9 . .
O11A C71A H71D 105.9 . .
H71C C71A H71D 106.2 . .
C72A C71A O11A 125.6(9) . .
C72A C71A H71C 105.9 . .
C72A C71A H71D 105.9 . .
C71A C72A H72D 109.5 . .
C71A C72A H72E 109.5 . .
C71A C72A H72F 109.5 . .
H72D C72A H72E 109.5 . .
H72D C72A H72F 109.5 . .
H72E C72A H72F 109.5 . .

loop_
_geom_bond_atom_site_label_1
_geom_bond_atom_site_label_2
_geom_bond_distance
_geom_bond_site_symmetry_2
Fe1 H0A 1.69(3) .
Fe1 H0B 1.73(3) .
Fe1 Fe2 2.8721(4) .
Fe1 P1 2.2498(6) .
Fe1 P2 2.2388(5) .
Fe1 Si1 2.2499(7) .
Fe1 N1 1.8042(18) .
Fe2 H0A 1.73(3) .
Fe2 H0B 1.77(3) .
Fe2 P3 2.2509(12) .
Fe2 P3A 2.221(5) .
Fe2 P4 2.2723(6) .
Fe2 Si2 2.2430(7) .
Fe2 N3 1.8286(19) .
P1 C2 1.840(2) .
P1 C7 1.867(2) .
P1 C10 1.903(2) .
P2 C14 1.852(2) .
P2 C19 1.897(2) .
P2 C22 1.867(2) .
P3 C26 1.844(4) .
P3 C31 1.881(3) .
P3 C34 1.878(3) .
P3A Si2 2.767(5) .
P3A C26A 1.860(15) .
P3A C31A 1.852(12) .
P3A C34A 1.899(12) .
P4 C38 1.841(2) .
P4 C43 1.899(2) .
P4 C46 1.873(2) .
Si1 O1 1.6637(16) .
Si1 C1 1.908(2) .
Si1 C13 1.893(2) .
Si2 O1 1.6696(16) .
Si2 C25 1.919(4) .
Si2 C25A 1.870(18) .
Si2 C37 1.908(3) .
N1 N2 1.122(2) .
N3 N4 1.118(3) .
C1 C2 1.400(3) .
C1 C6 1.401(3) .
C2 C3 1.402(3) .
C3 H3 0.9500 .
C3 C4 1.378(4) .
C4 H4 0.9500 .
C4 C5 1.373(4) .
C5 H5 0.9500 .
C5 C6 1.398(4) .
C6 H6 0.9500 .
C7 H7 1.0000 .
C7 C8 1.533(3) .
C7 C9 1.524(3) .
C8 H8A 0.9800 .
C8 H8B 0.9800 .
C8 H8C 0.9800 .
C9 H9A 0.9800 .
C9 H9B 0.9800 .
C9 H9C 0.9800 .
C10 H10 1.0000 .
C10 C11 1.533(4) .
C10 C12 1.537(3) .
C11 H11A 0.9800 .
C11 H11B 0.9800 .
C11 H11C 0.9800 .
C12 H12A 0.9800 .
C12 H12B 0.9800 .
C12 H12C 0.9800 .
C13 C14 1.403(3) .
C13 C18 1.392(3) .
C14 C15 1.404(3) .
C15 H15 0.9500 .
C15 C16 1.380(4) .
C16 H16 0.9500 .
C16 C17 1.380(4) .
C17 H17 0.9500 .
C17 C18 1.388(3) .
C18 H18 0.9500 .
C19 H19 1.0000 .
C19 C20 1.535(3) .
C19 C21 1.530(4) .
C20 H20A 0.9800 .
C20 H20B 0.9800 .
C20 H20C 0.9800 .
C21 H21A 0.9800 .
C21 H21B 0.9800 .
C21 H21C 0.9800 .
C22 H22 1.0000 .
C22 C23 1.525(4) .
C22 C24 1.523(3) .
C23 H23A 0.9800 .
C23 H23B 0.9800 .
C23 H23C 0.9800 .
C24 H24A 0.9800 .
C24 H24B 0.9800 .
C24 H24C 0.9800 .
C25 C26 1.407(5) .
C25 C30 1.399(5) .
C26 C27 1.403(4) .
C27 H27 0.9500 .
C27 C28 1.389(5) .
C28 H28 0.9500 .
C28 C29 1.372(6) .
C29 H29 0.9500 .
C29 C30 1.398(6) .
C30 H30 0.9500 .
C31 H31 1.0000 .
C31 C32 1.515(5) .
C31 C33 1.535(4) .
C32 H32A 0.9800 .
C32 H32B 0.9800 .
C32 H32C 0.9800 .
C33 H33A 0.9800 .
C33 H33B 0.9800 .
C33 H33C 0.9800 .
C34 H34 1.0000 .
C34 C35 1.530(4) .
C34 C36 1.512(4) .
C35 H35A 0.9800 .
C35 H35B 0.9800 .
C35 H35C 0.9800 .
C36 H36A 0.9800 .
C36 H36B 0.9800 .
C36 H36C 0.9800 .
C25A C26A 1.338(18) .
C25A C30A 1.40(2) .
C26A C27A 1.46(2) .
C27A H27A 0.9500 .
C27A C28A 1.34(2) .
C28A H28A 0.9500 .
C28A C29A 1.37(2) .
C29A H29A 0.9500 .
C29A C30A 1.36(2) .
C30A H30A 0.9500 .
C31A H31A 1.0000 .
C31A C32A 1.501(18) .
C31A C33A 1.531(18) .
C32A H32D 0.9800 .
C32A H32E 0.9800 .
C32A H32F 0.9800 .
C33A H33D 0.9800 .
C33A H33E 0.9800 .
C33A H33F 0.9800 .
C34A H34A 1.0000 .
C34A C35A 1.533(14) .
C34A C36A 1.519(19) .
C35A H35D 0.9800 .
C35A H35E 0.9800 .
C35A H35F 0.9800 .
C36A H36D 0.9800 .
C36A H36E 0.9800 .
C36A H36F 0.9800 .
C37 C38 1.406(3) .
C37 C42 1.400(4) .
C38 C39 1.399(4) .
C39 H39 0.9500 .
C39 C40 1.391(4) .
C40 H40 0.9500 .
C40 C41 1.380(5) .
C41 H41 0.9500 .
C41 C42 1.384(4) .
C42 H42 0.9500 .
C43 H43 1.0000 .
C43 C44 1.532(3) .
C43 C45 1.533(4) .
C44 H44A 0.9800 .
C44 H44B 0.9800 .
C44 H44C 0.9800 .
C45 H45A 0.9800 .
C45 H45B 0.9800 .
C45 H45C 0.9800 .
C46 H46 1.0000 .
C46 C47 1.532(3) .
C46 C48 1.516(3) .
C47 H47A 0.9800 .
C47 H47B 0.9800 .
C47 H47C 0.9800 .
C48 H48A 0.9800 .
C48 H48B 0.9800 .
C48 H48C 0.9800 .
Na1 O2 2.408(3) .
Na1 O2 2.408(3) 2_545
Na1 O3 2.425(3) .
Na1 O3 2.425(3) 2_545
Na1 O4 2.465(3) 2_545
Na1 O4 2.465(3) .
Na1 O5 2.346(3) 2_545
Na1 O5 2.346(3) .
Na1 O2A 2.475(5) 2_545
Na1 O2A 2.475(5) .
Na1 O3A 2.415(4) .
Na1 O3A 2.415(4) 2_545
O2 C49 1.412(6) .
O2 C56 1.525(6) .
O3 C50 1.506(5) .
O3 C51 1.421(5) .
O4 C52 1.457(5) .
O4 C53 1.408(5) .
O5 C54 1.494(5) .
O5 C55 1.287(6) .
C49 H49A 0.9900 .
C49 H49B 0.9900 .
C49 C50 1.443(6) .
C50 H50A 0.9900 .
C50 H50B 0.9900 .
C51 H51A 0.9900 .
C51 H51B 0.9900 .
C51 C52 1.500(6) .
C52 H52A 0.9900 .
C52 H52B 0.9900 .
C53 H53A 0.9900 .
C53 H53B 0.9900 .
C53 C54 1.482(6) .
C54 H54A 0.9900 .
C54 H54B 0.9900 .
C55 H55A 0.9900 .
C55 H55B 0.9900 .
C55 C56 1.491(6) .
C56 H56A 0.9900 .
C56 H56B 0.9900 .
O2A C49A 1.577(11) .
O2A C56A 1.303(10) .
O3A C50A 1.368(10) .
O3A C51A 1.673(13) .
O4A C52A 1.317(10) .
O4A C53A 1.640(10) .
O5A C54A 1.305(10) .
O5A C55A 1.545(8) .
C49A H49C 0.9900 .
C49A H49D 0.9900 .
C49A C50A 1.228(14) .
C50A H50C 0.9900 .
C50A H50D 0.9900 .
C51A H51C 0.9900 .
C51A H51D 0.9900 .
C51A C52A 1.332(14) .
C52A H52C 0.9900 .
C52A H52D 0.9900 .
C53A H53C 0.9900 .
C53A H53D 0.9900 .
C53A C54A 1.402(10) .
C54A H54C 0.9900 .
C54A H54D 0.9900 .
C55A H55C 0.9900 .
C55A H55D 0.9900 .
C55A C56A 1.359(10) .
C56A H56C 0.9900 .
C56A H56D 0.9900 .
Na2 O6 2.438(3) .
Na2 O6 2.438(3) 2_766
Na2 O7 2.486(4) .
Na2 O7 2.486(4) 2_766
Na2 O6A 2.520(3) .
Na2 O6A 2.520(3) 2_766
Na2 O7A 2.344(3) .
Na2 O7A 2.344(3) 2_766
Na2 O8A 2.286(4) 2_766
Na2 O8A 2.286(4) .
Na2 O9A 2.478(4) 2_766
Na2 O9A 2.478(4) .
O6 C57 1.432(10) .
O6 C64 1.417(6) .
O7 C58 1.415(9) .
O7 C59 1.437(8) .
O8 C60 1.427(7) .
O8 C61 1.433(7) .
O9 C62 1.424(8) .
O9 C63 1.30(2) .
C57 H57A 0.9900 .
C57 H57B 0.9900 .
C57 C58 1.514(11) .
C58 H58A 0.9900 .
C58 H58B 0.9900 .
C59 H59A 0.9900 .
C59 H59B 0.9900 .
C59 C60 1.517(12) .
C60 H60A 0.9900 .
C60 H60B 0.9900 .
C61 H61A 0.9900 .
C61 H61B 0.9900 .
C61 C62 1.536(13) .
C62 H62A 0.9900 .
C62 H62B 0.9900 .
C63 H63A 0.9900 .
C63 H63B 0.9900 .
C63 C64 1.467(19) .
C64 H64A 0.9900 .
C64 H64B 0.9900 .
O6A C57A 1.418(8) .
O6A C64A 1.419(11) .
O7A C58A 1.419(10) .
O7A C59A 1.414(8) .
O8A C60A 1.398(10) .
O8A C61A 1.414(9) .
O9A C62A 1.52(2) .
O9A C63A 1.432(6) .
C57A H57C 0.9900 .
C57A H57D 0.9900 .
C57A C58A 1.508(13) .
C58A H58C 0.9900 .
C58A H58D 0.9900 .
C59A H59C 0.9900 .
C59A H59D 0.9900 .
C59A C60A 1.527(11) .
C60A H60C 0.9900 .
C60A H60D 0.9900 .
C61A H61C 0.9900 .
C61A H61D 0.9900 .
C61A C62A 1.60(2) .
C62A H62C 0.9900 .
C62A H62D 0.9900 .
C63A H63C 0.9900 .
C63A H63D 0.9900 .
C63A C64A 1.499(11) .
C64A H64C 0.9900 .
C64A H64D 0.9900 .
O10 C66 1.403(4) .
O10 C67 1.419(4) .
C65 H65A 0.9800 .
C65 H65B 0.9800 .
C65 H65C 0.9800 .
C65 C66 1.469(5) .
C66 H66A 0.9900 .
C66 H66B 0.9900 .
C67 H67A 0.9900 .
C67 H67B 0.9900 .
C67 C68 1.492(5) .
C68 H68A 0.9800 .
C68 H68B 0.9800 .
C68 H68C 0.9800 .
O11 C70 1.225(13) .
O11 C71 1.490(13) .
C69 H69A 0.9800 .
C69 H69B 0.9800 .
C69 H69C 0.9800 .
C69 C70 1.243(15) .
C70 H70A 0.9900 .
C70 H70B 0.9900 .
C71 H71A 0.9900 .
C71 H71B 0.9900 .
C71 C72 1.385(15) .
C72 H72A 0.9800 .
C72 H72B 0.9800 .
C72 H72C 0.9800 .
O11A C70A 1.199(11) .
O11A C71A 1.406(10) .
C69A H69D 0.9800 .
C69A H69E 0.9800 .
C69A H69F 0.9800 .
C69A C70A 1.208(12) .
C70A H70C 0.9900 .
C70A H70D 0.9900 .
C71A H71C 0.9900 .
C71A H71D 0.9900 .
C71A C72A 1.403(12) .
C72A H72D 0.9800 .
C72A H72E 0.9800 .
C72A H72F 0.9800 .

loop_
_geom_torsion_atom_site_label_1
_geom_torsion_atom_site_label_2
_geom_torsion_atom_site_label_3
_geom_torsion_atom_site_label_4
_geom_torsion
Fe1 P1 C2 C1 -26.47(17)
Fe1 P1 C2 C3 155.16(17)
Fe1 P1 C7 C8 72.51(17)
Fe1 P1 C7 C9 -51.24(17)
Fe1 P2 C14 C13 -1.63(19)
Fe1 P2 C14 C15 -179.66(18)
Fe1 P2 C19 C20 169.67(16)
Fe1 P2 C19 C21 42.23(18)
Fe1 P2 C22 C23 -62.73(18)
Fe1 P2 C22 C24 62.93(18)
Fe1 Si1 O1 Si2 3.53(14)
Fe1 Si1 C13 C14 4.85(19)
Fe1 Si1 C13 C18 -177.75(19)
Fe2 P3 C26 C25 -23.4(3)
Fe2 P3 C26 C27 159.9(2)
Fe2 P3 C31 C32 59.0(3)
Fe2 P3 C31 C33 -176.8(3)
Fe2 P3 C34 C35 70.2(2)
Fe2 P3 C34 C36 -54.0(3)
Fe2 P3A C26A C25A 6.3(15)
Fe2 P3A C26A C27A -177.4(10)
Fe2 P3A C31A C32A 63.4(10)
Fe2 P3A C31A C33A -61.4(9)
Fe2 P3A C34A C35A 160.6(9)
Fe2 P3A C34A C36A 27.9(10)
Fe2 P4 C38 C37 -29.81(19)
Fe2 P4 C38 C39 150.28(19)
Fe2 P4 C43 C44 -172.03(17)
Fe2 P4 C43 C45 64.1(2)
Fe2 P4 C46 C47 75.55(17)
Fe2 P4 C46 C48 -49.06(18)
Fe2 Si2 O1 Si1 17.47(14)
Fe2 Si2 C25A C26A 19.9(14)
Fe2 Si2 C25A C30A -173.6(15)
P1 C2 C3 C4 178.12(19)
P2 C14 C15 C16 179.8(2)
P3 C26 C27 C28 175.6(3)
P3A Si2 O1 Si1 80.3(2)
P3A Si2 C25A C26A 9.2(10)
P3A Si2 C25A C30A 175.7(19)
P3A C26A C27A C28A -175.2(11)
P4 C38 C39 C40 -179.2(2)
Si1 C1 C2 P1 10.5(2)
Si1 C1 C2 C3 -171.03(17)
Si1 C1 C6 C5 169.9(2)
Si1 C13 C14 P2 -2.0(2)
Si1 C13 C14 C15 176.12(17)
Si1 C13 C18 C17 -177.1(2)
Si2 P3A C26A C25A 10.5(11)
Si2 P3A C26A C27A -173.2(13)
Si2 P3A C31A C32A 4.3(11)
Si2 P3A C31A C33A -120.6(8)
Si2 P3A C34A C35A -136.2(9)
Si2 P3A C34A C36A 91.1(11)
Si2 C25 C26 P3 10.2(3)
Si2 C25 C26 C27 -172.9(2)
Si2 C25 C30 C29 173.3(3)
Si2 C25A C26A P3A -14.7(16)
Si2 C25A C26A C27A 169.0(11)
Si2 C25A C30A C29A -166.7(14)
Si2 C37 C38 P4 8.4(2)
Si2 C37 C38 C39 -171.65(18)
Si2 C37 C42 C41 170.0(2)
O1 Si1 C13 C14 -124.78(17)
O1 Si1 C13 C18 52.6(2)
O1 Si2 C25A C26A -117.6(11)
O1 Si2 C25A C30A 48.8(18)
C1 Si1 O1 Si2 -117.93(12)
C1 Si1 C13 C14 124.88(17)
C1 Si1 C13 C18 -57.7(2)
C1 C2 C3 C4 -0.2(3)
C2 P1 C7 C8 -165.25(16)
C2 P1 C7 C9 70.99(17)
C2 C1 C6 C5 -1.3(4)
C2 C3 C4 C5 -0.6(4)
C3 C4 C5 C6 0.4(4)
C4 C5 C6 C1 0.5(4)
C6 C1 C2 P1 -177.38(17)
C6 C1 C2 C3 1.1(3)
C7 P1 C2 C1 -152.87(15)
C7 P1 C2 C3 28.8(2)
C10 P1 C2 C1 105.72(16)
C10 P1 C2 C3 -72.7(2)
C10 P1 C7 C8 -64.86(18)
C10 P1 C7 C9 171.39(16)
C13 Si1 O1 Si2 128.47(12)
C13 C14 C15 C16 1.8(4)
C14 P2 C19 C20 -65.8(2)
C14 P2 C19 C21 166.73(16)
C14 P2 C22 C23 172.64(16)
C14 P2 C22 C24 -61.69(17)
C14 C13 C18 C17 0.2(4)
C14 C15 C16 C17 -0.9(4)
C15 C16 C17 C18 -0.4(4)
C16 C17 C18 C13 0.8(4)
C18 C13 C14 P2 -179.62(18)
C18 C13 C14 C15 -1.5(3)
C19 P2 C14 C13 -128.29(17)
C19 P2 C14 C15 53.7(2)
C19 P2 C22 C23 67.58(17)
C19 P2 C22 C24 -166.76(16)
C22 P2 C14 C13 129.20(17)
C22 P2 C14 C15 -48.8(2)
C22 P2 C19 C20 35.8(2)
C22 P2 C19 C21 -91.68(17)
C25 Si2 O1 Si1 140.59(16)
C25 Si2 C25A C26A -15.9(17)
C25 Si2 C25A C30A 151(4)
C25 C26 C27 C28 -0.9(5)
C26 P3 C31 C32 -61.0(2)
C26 P3 C31 C33 63.2(3)
C26 P3 C34 C35 -162.7(2)
C26 P3 C34 C36 73.1(3)
C26 C25 C30 C29 -1.1(5)
C26 C27 C28 C29 -1.2(5)
C27 C28 C29 C30 2.1(6)
C28 C29 C30 C25 -0.9(6)
C30 C25 C26 P3 -174.9(3)
C30 C25 C26 C27 2.0(5)
C31 P3 C26 C25 103.1(2)
C31 P3 C26 C27 -73.6(3)
C31 P3 C34 C35 -62.1(2)
C31 P3 C34 C36 173.6(3)
C34 P3 C26 C25 -157.5(2)
C34 P3 C26 C27 25.8(3)
C34 P3 C31 C32 -166.7(2)
C34 P3 C31 C33 -42.5(3)
C25A Si2 O1 Si1 154.9(5)
C25A C26A C27A C28A 1(2)
C26A P3A C31A C32A -61.7(11)
C26A P3A C31A C33A 173.5(9)
C26A P3A C34A C35A -67.9(12)
C26A P3A C34A C36A 159.4(9)
C26A C25A C30A C29A -2(3)
C26A C27A C28A C29A -1(2)
C27A C28A C29A C30A 0(2)
C28A C29A C30A C25A 2(2)
C30A C25A C26A P3A 176.6(13)
C30A C25A C26A C27A 0(2)
C31A P3A C26A C25A 130.4(13)
C31A P3A C26A C27A -53.4(13)
C31A P3A C34A C35A 35.3(12)
C31A P3A C34A C36A -97.5(9)
C34A P3A C26A C25A -126.2(13)
C34A P3A C26A C27A 50.1(13)
C34A P3A C31A C32A -169.1(9)
C34A P3A C31A C33A 66.1(9)
C37 Si2 O1 Si1 -102.70(13)
C37 Si2 C25A C26A 136.1(11)
C37 Si2 C25A C30A -57.5(18)
C37 C38 C39 C40 0.9(4)
C38 P4 C43 C44 67.0(2)
C38 P4 C43 C45 -56.9(2)
C38 P4 C46 C47 -164.66(16)
C38 P4 C46 C48 70.73(18)
C38 C37 C42 C41 -0.4(4)
C38 C39 C40 C41 -0.8(4)
C39 C40 C41 C42 0.1(5)
C40 C41 C42 C37 0.6(4)
C42 C37 C38 P4 179.77(19)
C42 C37 C38 C39 -0.3(3)
C43 P4 C38 C37 104.71(18)
C43 P4 C38 C39 -75.2(2)
C43 P4 C46 C47 -64.68(18)
C43 P4 C46 C48 170.71(18)
C46 P4 C38 C37 -155.40(17)
C46 P4 C38 C39 24.7(2)
C46 P4 C43 C44 -38.1(2)
C46 P4 C43 C45 -162.0(2)
Na1 O2 C49 C50 54.5(5)
Na1 O2 C56 C55 34.6(3)
Na1 O3 C50 C49 43.7(4)
Na1 O3 C51 C52 51.6(4)
Na1 O4 C52 C51 42.4(3)
Na1 O4 C53 C54 53.4(5)
Na1 O5 C54 C53 38.8(3)
Na1 O5 C55 C56 58.9(5)
Na1 C49 C50 O3 -30.4(3)
Na1 C53 C54 O5 -25.4(2)
Na1 C55 C56 O2 -25.8(2)
Na1 O2A C49A C50A 48.8(9)
Na1 O2A C56A C55A 41.4(8)
Na1 O3A C50A C49A 26.1(11)
Na1 O3A C51A C52A 55.1(8)
Na1 O4A C52A C51A 36.6(12)
Na1 O4A C53A C54A 53.2(6)
Na1 O5A C54A C53A 39.3(8)
Na1 O5A C55A C56A 52.0(6)
O2 C49 C50 O3 -67.7(5)
O3 C51 C52 O4 -63.8(4)
O4 C53 C54 O5 -64.0(5)
O5 C55 C56 O2 -67.2(5)
C49 O2 C56 C55 156.6(4)
C50 O3 C51 C52 -72.9(5)
C51 O3 C50 C49 167.2(4)
C52 O4 C53 Na1 -124.0(3)
C52 O4 C53 C54 -70.6(6)
C53 O4 C52 C51 160.9(4)
C54 O5 C55 Na1 -129.4(4)
C54 O5 C55 C56 -70.5(6)
C55 O5 C54 C53 162.5(4)
C56 O2 C49 Na1 -123.8(4)
C56 O2 C49 C50 -69.3(6)
O2A C49A C50A O3A -51.8(12)
O3A C51A C52A O4A -62.3(12)
O4A C53A C54A O5A -63.6(8)
O5A C55A C56A O2A -61.5(8)
C49A O2A C56A C55A 166.4(6)
C50A O3A C51A C52A -78.8(10)
C51A O3A C50A C49A 153.5(9)
C52A O4A C53A C54A -78.1(9)
C53A O4A C52A C51A 161.6(8)
C54A O5A C55A C56A -75.1(8)
C55A O5A C54A C53A 160.0(6)
C56A O2A C49A C50A -88.7(10)
Na2 O6 C57 C58 -28.8(7)
Na2 O6 C64 C63 -49.6(9)
Na2 O7 C58 C57 -58.4(8)
Na2 O7 C59 C60 -41.4(8)
Na2 O8 C60 C59 -49.7(6)
Na2 O8 C61 C62 -32.5(9)
Na2 O9 C62 C61 -52.9(6)
Na2 O9 C63 C64 -39.7(16)
Na2 O6A C57A C58A 43.8(7)
Na2 O6A C64A C63A 34.7(7)
Na2 O7A C58A C57A 43.1(7)
Na2 O7A C59A C60A 51.3(7)
Na2 O8A C60A C59A 29.0(8)
Na2 O8A C61A C62A 53.2(10)
Na2 O9A C62A C61A 42.5(10)
Na2 O9A C63A C64A 47.2(7)
Na2 C59A C60A O8A -19.6(5)
Na2 C61A C62A O9A -30.2(8)
O6 C57 C58 O7 60.1(9)
O7 C59 C60 O8 61.0(8)
O8 C61 C62 O9 56.6(9)
O9 C63 C64 O6 63.2(16)
C57 O6 C64 C63 85.0(9)
C58 O7 C59 C60 -167.8(5)
C59 O7 C58 C57 75.3(9)
C60 O8 C61 C62 -159.9(6)
C61 O8 C60 C59 82.9(8)
C62 O9 C63 C64 -168.6(9)
C63 O9 C62 C61 74.2(12)
C64 O6 C57 C58 -160.3(6)
O6A C57A C58A O7A -58.9(8)
O7A C59A C60A O8A -56.0(9)
O8A C61A C62A O9A -63.9(12)
O9A C63A C64A O6A -54.7(8)
C57A O6A C64A C63A 161.3(6)
C58A O7A C59A Na2 -129.3(5)
C58A O7A C59A C60A -78.0(8)
C59A O7A C58A C57A 166.6(6)
C60A O8A C61A Na2 -132.9(6)
C60A O8A C61A C62A -79.7(11)
C61A O8A C60A C59A 159.8(6)
C62A O9A C63A C64A -78.2(11)
C63A O9A C62A C61A 167.5(7)
C64A O6A C57A C58A -86.9(8)
C66 O10 C67 C68 -176.4(3)
C67 O10 C66 C65 -173.6(3)
C70 O11 C71 C72 -128(2)
C71 O11 C70 C69 -105(5)
C70A O11A C71A C72A -0.2(15)
C71A O11A C70A C69A 136.2(16)
